data_4120455
loop_
_publ_author_name
'Lips, Felicitas'
'Fettinger, James C.'
'Mansikkam\"aki, Akseli'
'Tuononen, Heikki M.'
'Power, Philip P.'

_publ_section_title
;
 Reversible Complexation of Ethylene by a Silylene under Ambient
 Conditions.
;
_journal_issue 2
_journal_name_full 'Journal of the American Chemical Society'
_journal_page_first 634
_journal_page_last 637
_journal_paper_doi 10.1021/ja411951y
_journal_volume 136
_journal_year 2014
_chemical_formula_moiety '2(C62 H78 S2 Si), 3(C7 H8)'
_chemical_formula_sum 'C145 H180 S4 Si2'
_chemical_formula_weight 2107.31
_chemical_name_systematic
;
 ?
;
_space_group_crystal_system monoclinic
_space_group_IT_number 14
_space_group_name_Hall '-P 2ybc'
_space_group_name_H-M_alt 'P 1 21/c 1'
_symmetry_space_group_name_Hall '-P 2ybc'
_symmetry_space_group_name_H-M 'P 1 21/c 1'
_atom_sites_solution_hydrogens geom
_atom_sites_solution_primary direct
_atom_sites_solution_secondary difmap
_audit_creation_method SHELXL-97
_cell_angle_alpha 90.00
_cell_angle_beta 105.802(2)
_cell_angle_gamma 90.00
_cell_formula_units_Z 4
_cell_length_a 25.6178(13)
_cell_length_b 19.6472(10)
_cell_length_c 25.9073(15)
_cell_measurement_temperature 90(2)
_cell_volume 12546.8(12)
_computing_cell_refinement 'SAINT (8.27b) (Bruker, 2012)'
_computing_data_collection 'Apex2 (2012.2-0) (Bruker, 2012)'
_computing_data_reduction 'SAINT (8.27b) (Bruker, 2012)'
_computing_molecular_graphics 'Bruker SHELXTL'
_computing_publication_material 'Bruker SHELXTL'
_computing_structure_refinement 'SHELXL-2012 (Sheldrick, 2012)'
_computing_structure_solution 'SHELXS-97 (Sheldrick, 2008)'
_diffrn_ambient_temperature 90(2)
_diffrn_measured_fraction_theta_full 0.967
_diffrn_measured_fraction_theta_max 0.967
_diffrn_measurement_device_type 'Bruker APEX-II CCD'
_diffrn_measurement_method '\f and \w scans'
_diffrn_radiation_monochromator graphite
_diffrn_radiation_source 'fine-focus sealed tube'
_diffrn_radiation_type CuK\a
_diffrn_radiation_wavelength 1.54178
_diffrn_reflns_av_R_equivalents 0.0264
_diffrn_reflns_av_sigmaI/netI 0.0278
_diffrn_reflns_limit_h_max 30
_diffrn_reflns_limit_h_min -30
_diffrn_reflns_limit_k_max 23
_diffrn_reflns_limit_k_min -23
_diffrn_reflns_limit_l_max 29
_diffrn_reflns_limit_l_min -27
_diffrn_reflns_number 63276
_diffrn_reflns_theta_full 68.24
_diffrn_reflns_theta_max 68.24
_diffrn_reflns_theta_min 1.79
_exptl_absorpt_coefficient_mu 1.242
_exptl_absorpt_correction_T_max 0.8713
_exptl_absorpt_correction_T_min 0.7334
_exptl_absorpt_correction_type multi-scan
_exptl_absorpt_process_details 'SADABS 2012/1 (Sheldrick, 2012)'
_exptl_crystal_colour Colorless
_exptl_crystal_density_diffrn 1.116
_exptl_crystal_density_method 'not measured'
_exptl_crystal_description Parallelepiped
_exptl_crystal_F_000 4568
_exptl_crystal_size_max 0.27
_exptl_crystal_size_mid 0.20
_exptl_crystal_size_min 0.11
_refine_diff_density_max 0.842
_refine_diff_density_min -0.599
_refine_diff_density_rms 0.047
_refine_ls_extinction_method none
_refine_ls_goodness_of_fit_ref 1.029
_refine_ls_hydrogen_treatment mixed
_refine_ls_matrix_type full
_refine_ls_number_parameters 1363
_refine_ls_number_reflns 22233
_refine_ls_number_restraints 9
_refine_ls_restrained_S_all 1.032
_refine_ls_R_factor_all 0.0463
_refine_ls_R_factor_gt 0.0430
_refine_ls_shift/su_max 0.001
_refine_ls_shift/su_mean 0.000
_refine_ls_structure_factor_coef Fsqd
_refine_ls_weighting_details 'calc w=1/[\s^2^(Fo^2^)+(0.0635P)^2^+7.3141P] where P=(Fo^2^+2Fc^2^)/3'
_refine_ls_weighting_scheme calc
_refine_ls_wR_factor_gt 0.1196
_refine_ls_wR_factor_ref 0.1225
_reflns_number_gt 20265
_reflns_number_total 22233
_reflns_threshold_expression >2\s(I)
_cod_data_source_file ja411951y_si_002.cif
_cod_data_source_block fl120fmi
_cod_depositor_comments
;
The following automatic conversions were performed:

'_exptl_absorpt_correction_type' value 'Multi-scan' changed to
'multi-scan' according to
/usr/data/users/saulius/automatic-downloads/current/ACS/lib/dictionaries/cif_core.dic
dictionary named 'cif_core.dic' version 2.4.2 from 2011-04-26.

Automatic conversion script
Id: cif_fix_values 2281 2013-09-26 08:29:07Z andrius 
;
_cod_database_code 4120455

loop_
_symmetry_equiv_pos_as_xyz
'x, y, z'
'-x, y+1/2, -z+1/2'
'-x, -y, -z'
'x, -y-1/2, z-1/2'

loop_
_atom_site_label
_atom_site_type_symbol
_atom_site_fract_x
_atom_site_fract_y
_atom_site_fract_z
_atom_site_U_iso_or_equiv
_atom_site_adp_type
_atom_site_occupancy
_atom_site_symmetry_multiplicity
_atom_site_calc_flag
_atom_site_refinement_flags
_atom_site_disorder_assembly
_atom_site_disorder_group
Si1 Si 0.100304(15) 0.68207(2) 0.088083(16) 0.01721(9) Uani 1 1 d . A 1
Si2 Si 0.604436(15) 0.80613(2) 0.093349(16) 0.01627(9) Uani 1 1 d . B 1
S1 S 0.145594(14) 0.737131(18) 0.044748(14) 0.01753(9) Uani 1 1 d . A 1
S2 S 0.051209(14) 0.740149(19) 0.125391(14) 0.01789(9) Uani 1 1 d . A 1
S3 S 0.650409(14) 0.754056(18) 0.049082(14) 0.01656(8) Uani 1 1 d . B 1
S4 S 0.555645(14) 0.747243(18) 0.130521(14) 0.01719(9) Uani 1 1 d . B 1
C1 C 0.08052(7) 0.59429(8) 0.06668(7) 0.0263(3) Uani 1 1 d . A 1
H1A H 0.0445 0.5786 0.0689 0.032 Uiso 1 1 calc R A 1
H1B H 0.0912 0.5768 0.0352 0.032 Uiso 1 1 calc R A 1
C2 C 0.12629(7) 0.60146(8) 0.12074(7) 0.0253(3) Uani 1 1 d . A 1
H2A H 0.1635 0.5880 0.1206 0.030 Uiso 1 1 calc R A 1
H2B H 0.1167 0.5898 0.1542 0.030 Uiso 1 1 calc R A 1
C3 C 0.11664(6) 0.70820(7) -0.02254(6) 0.0156(3) Uani 1 1 d . A 1
C4 C 0.15045(6) 0.67223(7) -0.04785(6) 0.0156(3) Uani 1 1 d . A 1
C5 C 0.13050(6) 0.65499(7) -0.10175(6) 0.0178(3) Uani 1 1 d . A 1
H5 H 0.1530 0.6307 -0.1191 0.021 Uiso 1 1 calc R A 1
C6 C 0.07829(6) 0.67264(8) -0.13052(6) 0.0196(3) Uani 1 1 d . A 1
H6 H 0.0649 0.6601 -0.1672 0.024 Uiso 1 1 calc R A 1
C7 C 0.04562(6) 0.70893(8) -0.10528(6) 0.0209(3) Uani 1 1 d . A 1
H7 H 0.0100 0.7214 -0.1253 0.025 Uiso 1 1 calc R A 1
C8 C 0.06375(6) 0.72744(8) -0.05159(6) 0.0186(3) Uani 1 1 d . A 1
C9 C 0.20860(6) 0.65646(7) -0.01897(6) 0.0173(3) Uani 1 1 d . A 1
C10 C 0.22379(6) 0.59140(8) 0.00232(6) 0.0206(3) Uani 1 1 d . A 1
C11 C 0.27810(7) 0.57991(9) 0.02955(6) 0.0274(4) Uani 1 1 d . A 1
H11 H 0.2889 0.5363 0.0444 0.033 Uiso 1 1 calc R A 1
C12 C 0.31644(6) 0.63105(10) 0.03525(7) 0.0311(4) Uani 1 1 d . A 1
H12 H 0.3531 0.6225 0.0543 0.037 Uiso 1 1 calc R A 1
C13 C 0.30142(6) 0.69422(9) 0.01334(7) 0.0294(4) Uani 1 1 d . A 1
H13 H 0.3280 0.7289 0.0171 0.035 Uiso 1 1 calc R A 1
C14 C 0.24775(6) 0.70797(8) -0.01431(7) 0.0229(3) Uani 1 1 d . A 1
C15 C 0.18313(7) 0.53337(8) -0.00613(7) 0.0258(3) Uani 1 1 d . A 1
H15 H 0.1461 0.5537 -0.0124 0.031 Uiso 1 1 calc R A 1
C16 C 0.19246(9) 0.48577(9) 0.04232(8) 0.0369(4) Uani 1 1 d . A 1
H16A H 0.1615 0.4549 0.0375 0.055 Uiso 1 1 calc R A 1
H16B H 0.1963 0.5128 0.0750 0.055 Uiso 1 1 calc R A 1
H16C H 0.2256 0.4592 0.0455 0.055 Uiso 1 1 calc R A 1
C17 C 0.18416(8) 0.49214(9) -0.05598(7) 0.0329(4) Uani 1 1 d . A 1
H17A H 0.1578 0.4549 -0.0608 0.049 Uiso 1 1 calc R A 1
H17B H 0.2206 0.4734 -0.0515 0.049 Uiso 1 1 calc R A 1
H17C H 0.1747 0.5218 -0.0876 0.049 Uiso 1 1 calc R A 1
C18 C 0.23372(6) 0.77741(8) -0.03995(7) 0.0276(4) Uani 1 1 d . A 1
H18 H 0.1935 0.7789 -0.0560 0.033 Uiso 1 1 calc R A 1
C19 C 0.26051(7) 0.78752(10) -0.08552(8) 0.0348(4) Uani 1 1 d . A 1
H19A H 0.2478 0.8303 -0.1042 0.052 Uiso 1 1 calc R A 1
H19B H 0.2508 0.7496 -0.1109 0.052 Uiso 1 1 calc R A 1
H19C H 0.3000 0.7892 -0.0707 0.052 Uiso 1 1 calc R A 1
C20 C 0.24881(9) 0.83502(9) 0.00109(9) 0.0406(5) Uani 1 1 d . A 1
H20A H 0.2367 0.8786 -0.0166 0.061 Uiso 1 1 calc R A 1
H20B H 0.2882 0.8359 0.0164 0.061 Uiso 1 1 calc R A 1
H20C H 0.2311 0.8275 0.0297 0.061 Uiso 1 1 calc R A 1
C21 C 0.02735(6) 0.77005(8) -0.02782(6) 0.0212(3) Uani 1 1 d . A 1
C22 C 0.03763(6) 0.84032(9) -0.02003(6) 0.0241(3) Uani 1 1 d . A 1
C23 C 0.00221(7) 0.87973(9) -0.00016(7) 0.0286(4) Uani 1 1 d . A 1
H23 H 0.0087 0.9272 0.0050 0.034 Uiso 1 1 calc R A 1
C24 C -0.04234(7) 0.85083(10) 0.01216(7) 0.0308(4) Uani 1 1 d . A 1
H24 H -0.0657 0.8782 0.0263 0.037 Uiso 1 1 calc R A 1
C25 C -0.05261(6) 0.78249(9) 0.00378(7) 0.0284(4) Uani 1 1 d . A 1
H25 H -0.0835 0.7633 0.0119 0.034 Uiso 1 1 calc R A 1
C26 C -0.01877(6) 0.74053(9) -0.01635(7) 0.0250(3) Uani 1 1 d . A 1
C27 C 0.08406(7) 0.87540(8) -0.03607(7) 0.0259(3) Uani 1 1 d . A 1
H27 H 0.1102 0.8394 -0.0404 0.031 Uiso 1 1 calc R A 1
C28 C 0.11505(8) 0.92593(9) 0.00595(8) 0.0351(4) Uani 1 1 d . A 1
H28A H 0.1463 0.9435 -0.0048 0.053 Uiso 1 1 calc R A 1
H28B H 0.1276 0.9030 0.0407 0.053 Uiso 1 1 calc R A 1
H28C H 0.0911 0.9637 0.0089 0.053 Uiso 1 1 calc R A 1
C29 C 0.06252(8) 0.91072(11) -0.09009(8) 0.0421(5) Uani 1 1 d . A 1
H29A H 0.0437 0.8775 -0.1169 0.063 Uiso 1 1 calc R A 1
H29B H 0.0928 0.9306 -0.1012 0.063 Uiso 1 1 calc R A 1
H29C H 0.0371 0.9468 -0.0869 0.063 Uiso 1 1 calc R A 1
C30 C -0.03384(6) 0.66569(9) -0.02646(7) 0.0284(4) Uani 1 1 d . A 1
H30 H -0.0004 0.6402 -0.0275 0.034 Uiso 1 1 calc R A 1
C31 C -0.07613(7) 0.65581(11) -0.08073(8) 0.0373(4) Uani 1 1 d . A 1
H31A H -0.0851 0.6074 -0.0861 0.056 Uiso 1 1 calc R A 1
H31B H -0.0613 0.6721 -0.1096 0.056 Uiso 1 1 calc R A 1
H31C H -0.1090 0.6816 -0.0811 0.056 Uiso 1 1 calc R A 1
C32 C -0.05590(7) 0.63402(10) 0.01783(8) 0.0353(4) Uani 1 1 d . A 1
H32A H -0.0572 0.5844 0.0139 0.053 Uiso 1 1 calc R A 1
H32B H -0.0925 0.6514 0.0147 0.053 Uiso 1 1 calc R A 1
H32C H -0.0320 0.6461 0.0531 0.053 Uiso 1 1 calc R A 1
C33 C 0.08403(6) 0.72441(7) 0.19493(6) 0.0157(3) Uani 1 1 d . A 1
C34 C 0.13572(6) 0.75158(7) 0.22003(6) 0.0169(3) Uani 1 1 d . A 1
C35 C 0.15691(6) 0.74219(7) 0.27494(6) 0.0186(3) Uani 1 1 d . A 1
H35 H 0.1918 0.7599 0.2922 0.022 Uiso 1 1 calc R A 1
C36 C 0.12822(6) 0.70738(8) 0.30516(6) 0.0200(3) Uani 1 1 d . A 1
H36 H 0.1436 0.7007 0.3425 0.024 Uiso 1 1 calc R A 1
C37 C 0.07690(6) 0.68255(7) 0.28018(6) 0.0188(3) Uani 1 1 d . A 1
H37 H 0.0570 0.6597 0.3010 0.023 Uiso 1 1 calc R A 1
C38 C 0.05403(6) 0.69036(7) 0.22539(6) 0.0162(3) Uani 1 1 d . A 1
C39 C 0.16722(6) 0.79374(8) 0.19044(6) 0.0175(3) Uani 1 1 d . A 1
C40 C 0.14979(6) 0.86105(8) 0.17569(6) 0.0184(3) Uani 1 1 d . A 1
C41 C 0.18041(6) 0.90183(8) 0.15107(6) 0.0209(3) Uani 1 1 d . A 1
H41 H 0.1692 0.9472 0.1413 0.025 Uiso 1 1 calc R A 1
C42 C 0.22728(6) 0.87691(8) 0.14059(6) 0.0225(3) Uani 1 1 d . A 1
H42 H 0.2475 0.9049 0.1232 0.027 Uiso 1 1 calc R A 1
C43 C 0.24438(6) 0.81133(8) 0.15549(6) 0.0224(3) Uani 1 1 d . A 1
H43 H 0.2765 0.7948 0.1481 0.027 Uiso 1 1 calc R A 1
C44 C 0.21554(6) 0.76857(8) 0.18122(6) 0.0192(3) Uani 1 1 d . A 1
C45 C 0.10107(6) 0.89178(8) 0.19026(6) 0.0203(3) Uani 1 1 d . A 1
H45 H 0.0770 0.8534 0.1946 0.024 Uiso 1 1 calc R A 1
C46 C 0.11994(7) 0.92838(10) 0.24430(7) 0.0310(4) Uani 1 1 d . A 1
H46A H 0.0883 0.9459 0.2545 0.046 Uiso 1 1 calc R A 1
H46B H 0.1438 0.9663 0.2413 0.046 Uiso 1 1 calc R A 1
H46C H 0.1398 0.8964 0.2717 0.046 Uiso 1 1 calc R A 1
C47 C 0.06751(6) 0.93917(9) 0.14700(7) 0.0273(4) Uani 1 1 d . A 1
H47A H 0.0351 0.9539 0.1571 0.041 Uiso 1 1 calc R A 1
H47B H 0.0567 0.9149 0.1127 0.041 Uiso 1 1 calc R A 1
H47C H 0.0893 0.9791 0.1435 0.041 Uiso 1 1 calc R A 1
C48 C 0.23878(6) 0.69877(8) 0.20014(7) 0.0228(3) Uani 1 1 d . A 1
H48 H 0.2091 0.6705 0.2075 0.027 Uiso 1 1 calc R A 1
C49 C 0.28446(7) 0.70511(9) 0.25263(7) 0.0306(4) Uani 1 1 d . A 1
H49A H 0.2984 0.6597 0.2648 0.046 Uiso 1 1 calc R A 1
H49B H 0.2702 0.7266 0.2801 0.046 Uiso 1 1 calc R A 1
H49C H 0.3138 0.7331 0.2464 0.046 Uiso 1 1 calc R A 1
C50 C 0.26104(6) 0.66117(9) 0.15854(7) 0.0269(4) Uani 1 1 d . A 1
H50A H 0.2684 0.6136 0.1695 0.040 Uiso 1 1 calc R A 1
H50B H 0.2947 0.6831 0.1562 0.040 Uiso 1 1 calc R A 1
H50C H 0.2342 0.6629 0.1234 0.040 Uiso 1 1 calc R A 1
C51 C -0.00280(6) 0.66521(7) 0.20147(6) 0.0174(3) Uani 1 1 d . A 1
C52 C -0.04577(6) 0.71208(8) 0.18979(6) 0.0205(3) Uani 1 1 d . A 1
C53 C -0.09863(6) 0.68772(9) 0.16993(7) 0.0287(4) Uani 1 1 d . A 1
H53 H -0.1280 0.7190 0.1615 0.034 Uiso 1 1 calc R A 1
C54 C -0.10883(7) 0.61886(9) 0.16232(8) 0.0322(4) Uani 1 1 d . A 1
H54 H -0.1451 0.6031 0.1492 0.039 Uiso 1 1 calc R A 1
C55 C -0.06644(7) 0.57300(8) 0.17367(7) 0.0274(4) Uani 1 1 d . A 1
H55 H -0.0738 0.5258 0.1679 0.033 Uiso 1 1 calc R A 1
C56 C -0.01292(6) 0.59486(8) 0.19353(6) 0.0207(3) Uani 1 1 d . A 1
C57 C -0.03695(6) 0.78780(8) 0.20108(6) 0.0204(3) Uani 1 1 d . A 1
H57 H 0.0028 0.7970 0.2082 0.025 Uiso 1 1 calc R A 1
C58 C -0.06666(7) 0.83247(9) 0.15378(7) 0.0285(4) Uani 1 1 d . A 1
H58A H -0.0562 0.8801 0.1616 0.043 Uiso 1 1 calc R A 1
H58B H -0.1059 0.8278 0.1481 0.043 Uiso 1 1 calc R A 1
H58C H -0.0569 0.8181 0.1214 0.043 Uiso 1 1 calc R A 1
C59 C -0.05342(7) 0.80661(8) 0.25179(7) 0.0267(3) Uani 1 1 d . A 1
H59A H -0.0447 0.8545 0.2606 0.040 Uiso 1 1 calc R A 1
H59B H -0.0336 0.7779 0.2816 0.040 Uiso 1 1 calc R A 1
H59C H -0.0925 0.7995 0.2456 0.040 Uiso 1 1 calc R A 1
C60 C 0.03265(6) 0.54264(8) 0.20747(7) 0.0233(3) Uani 1 1 d . A 1
H60 H 0.0675 0.5674 0.2106 0.028 Uiso 1 1 calc R A 1
C61 C 0.02733(7) 0.48757(8) 0.16438(8) 0.0307(4) Uani 1 1 d . A 1
H61A H 0.0601 0.4594 0.1730 0.046 Uiso 1 1 calc R A 1
H61B H 0.0228 0.5092 0.1293 0.046 Uiso 1 1 calc R A 1
H61C H -0.0043 0.4590 0.1633 0.046 Uiso 1 1 calc R A 1
C62 C 0.03648(7) 0.50913(9) 0.26189(7) 0.0308(4) Uani 1 1 d . A 1
H62A H 0.0682 0.4790 0.2715 0.046 Uiso 1 1 calc R A 1
H62B H 0.0036 0.4825 0.2595 0.046 Uiso 1 1 calc R A 1
H62C H 0.0402 0.5444 0.2894 0.046 Uiso 1 1 calc R A 1
C63 C 0.62974(6) 0.88743(8) 0.12497(7) 0.0228(3) Uani 1 1 d . B 1
H63A H 0.6212 0.8988 0.1590 0.027 Uiso 1 1 calc R B 1
H63B H 0.6663 0.9021 0.1234 0.027 Uiso 1 1 calc R B 1
C64 C 0.58243(6) 0.89288(8) 0.07201(7) 0.0244(3) Uani 1 1 d . B 1
H64A H 0.5916 0.9106 0.0398 0.029 Uiso 1 1 calc R B 1
H64B H 0.5465 0.9074 0.0754 0.029 Uiso 1 1 calc R B 1
C65 C 0.62107(6) 0.78570(7) -0.01735(6) 0.0155(3) Uani 1 1 d . B 1
C66 C 0.56989(6) 0.76216(7) -0.04788(6) 0.0174(3) Uani 1 1 d . B 1
C67 C 0.55127(6) 0.78231(8) -0.10110(6) 0.0198(3) Uani 1 1 d . B 1
H67 H 0.5168 0.7668 -0.1220 0.024 Uiso 1 1 calc R B 1
C68 C 0.58184(6) 0.82462(8) -0.12460(6) 0.0203(3) Uani 1 1 d . B 1
H68 H 0.5683 0.8382 -0.1610 0.024 Uiso 1 1 calc R B 1
C69 C 0.63234(6) 0.84688(7) -0.09444(6) 0.0186(3) Uani 1 1 d . B 1
H69 H 0.6535 0.8751 -0.1107 0.022 Uiso 1 1 calc R B 1
C70 C 0.65260(6) 0.82859(7) -0.04076(6) 0.0158(3) Uani 1 1 d . B 1
C71 C 0.53602(6) 0.71423(8) -0.02525(6) 0.0191(3) Uani 1 1 d . B 1
C72 C 0.48891(6) 0.73798(8) -0.01260(6) 0.0227(3) Uani 1 1 d . B 1
C73 C 0.45790(6) 0.69142(9) 0.00722(7) 0.0284(4) Uani 1 1 d . B 1
H73 H 0.4263 0.7068 0.0161 0.034 Uiso 1 1 calc R B 1
C74 C 0.47225(7) 0.62368(9) 0.01420(7) 0.0313(4) Uani 1 1 d . B 1
H74 H 0.4508 0.5930 0.0281 0.038 Uiso 1 1 calc R B 1
C75 C 0.51785(7) 0.60046(9) 0.00101(7) 0.0280(4) Uani 1 1 d . B 1
H75 H 0.5272 0.5536 0.0054 0.034 Uiso 1 1 calc R B 1
C76 C 0.55037(6) 0.64486(8) -0.01874(6) 0.0223(3) Uani 1 1 d . B 1
C77 C 0.47005(6) 0.81184(9) -0.02132(7) 0.0268(4) Uani 1 1 d . B 1
H77 H 0.5022 0.8405 -0.0218 0.032 Uiso 1 1 calc R B 1
C78 C 0.42750(7) 0.82043(11) -0.07563(8) 0.0379(4) Uani 1 1 d . B 1
H78A H 0.4155 0.8679 -0.0800 0.057 Uiso 1 1 calc R B 1
H78B H 0.3964 0.7909 -0.0769 0.057 Uiso 1 1 calc R B 1
H78C H 0.4435 0.8079 -0.1046 0.057 Uiso 1 1 calc R B 1
C79 C 0.44659(7) 0.83883(10) 0.02351(7) 0.0323(4) Uani 1 1 d . B 1
H79A H 0.4438 0.8885 0.0212 0.048 Uiso 1 1 calc R B 1
H79B H 0.4706 0.8259 0.0585 0.048 Uiso 1 1 calc R B 1
H79C H 0.4105 0.8193 0.0194 0.048 Uiso 1 1 calc R B 1
C80 C 0.59856(7) 0.61581(8) -0.03517(7) 0.0247(3) Uani 1 1 d . B 1
H80 H 0.6210 0.6549 -0.0415 0.030 Uiso 1 1 calc R B 1
C81 C 0.57910(8) 0.57648(10) -0.08777(7) 0.0359(4) Uani 1 1 d . B 1
H81A H 0.6105 0.5608 -0.0992 0.054 Uiso 1 1 calc R B 1
H81B H 0.5567 0.6063 -0.1154 0.054 Uiso 1 1 calc R B 1
H81C H 0.5576 0.5372 -0.0825 0.054 Uiso 1 1 calc R B 1
C82 C 0.63476(7) 0.57087(9) 0.00835(8) 0.0341(4) Uani 1 1 d . B 1
H82A H 0.6674 0.5582 -0.0022 0.051 Uiso 1 1 calc R B 1
H82B H 0.6149 0.5297 0.0128 0.051 Uiso 1 1 calc R B 1
H82C H 0.6452 0.5960 0.0423 0.051 Uiso 1 1 calc R B 1
C83 C 0.70771(6) 0.85398(7) -0.01009(6) 0.0164(3) Uani 1 1 d . B 1
C84 C 0.75268(6) 0.80987(8) 0.00038(6) 0.0197(3) Uani 1 1 d . B 1
C85 C 0.80338(6) 0.83477(9) 0.02883(7) 0.0251(3) Uani 1 1 d . B 1
H85 H 0.8339 0.8052 0.0364 0.030 Uiso 1 1 calc R B 1
C86 C 0.81010(6) 0.90144(9) 0.04615(7) 0.0272(4) Uani 1 1 d . B 1
H86 H 0.8449 0.9174 0.0658 0.033 Uiso 1 1 calc R B 1
C87 C 0.76598(6) 0.94486(8) 0.03480(6) 0.0240(3) Uani 1 1 d . B 1
H87 H 0.7708 0.9908 0.0465 0.029 Uiso 1 1 calc R B 1
C88 C 0.71455(6) 0.92239(7) 0.00657(6) 0.0185(3) Uani 1 1 d . B 1
C89 C 0.74791(6) 0.73729(8) -0.02072(7) 0.0244(3) Uani 1 1 d . B 1
H89 H 0.7085 0.7255 -0.0324 0.029 Uiso 1 1 calc R B 1
C90 C 0.77591(8) 0.68586(9) 0.02221(8) 0.0356(4) Uani 1 1 d . B 1
H90A H 0.7679 0.6396 0.0081 0.053 Uiso 1 1 calc R B 1
H90B H 0.7625 0.6916 0.0540 0.053 Uiso 1 1 calc R B 1
H90C H 0.8152 0.6935 0.0320 0.053 Uiso 1 1 calc R B 1
C91 C 0.76974(7) 0.73260(9) -0.07011(7) 0.0326(4) Uani 1 1 d . B 1
H91A H 0.7648 0.6861 -0.0844 0.049 Uiso 1 1 calc R B 1
H91B H 0.8084 0.7441 -0.0599 0.049 Uiso 1 1 calc R B 1
H91C H 0.7499 0.7645 -0.0976 0.049 Uiso 1 1 calc R B 1
C92 C 0.66803(6) 0.97347(7) -0.00707(6) 0.0211(3) Uani 1 1 d . B 1
H92 H 0.6332 0.9473 -0.0167 0.025 Uiso 1 1 calc R B 1
C93 C 0.66728(7) 1.02069(8) 0.03978(7) 0.0267(3) Uani 1 1 d . B 1
H93A H 0.6341 1.0481 0.0304 0.040 Uiso 1 1 calc R B 1
H93B H 0.6989 1.0508 0.0472 0.040 Uiso 1 1 calc R B 1
H93C H 0.6684 0.9934 0.0717 0.040 Uiso 1 1 calc R B 1
C94 C 0.67029(7) 1.01607(8) -0.05609(7) 0.0294(4) Uani 1 1 d . B 1
H94A H 0.6416 1.0506 -0.0630 0.044 Uiso 1 1 calc R B 1
H94B H 0.6650 0.9863 -0.0875 0.044 Uiso 1 1 calc R B 1
H94C H 0.7057 1.0384 -0.0491 0.044 Uiso 1 1 calc R B 1
C95 C 0.58700(6) 0.76568(7) 0.19983(6) 0.0154(3) Uani 1 1 d . B 1
C96 C 0.55671(6) 0.80172(7) 0.22888(6) 0.0159(3) Uani 1 1 d . B 1
C97 C 0.57935(6) 0.81226(7) 0.28343(6) 0.0188(3) Uani 1 1 d . B 1
H97 H 0.5593 0.8365 0.3033 0.023 Uiso 1 1 calc R B 1
C98 C 0.63072(6) 0.78804(8) 0.30945(6) 0.0198(3) Uani 1 1 d . B 1
H98 H 0.6460 0.7968 0.3466 0.024 Uiso 1 1 calc R B 1
C99 C 0.65948(6) 0.75085(7) 0.28071(6) 0.0188(3) Uani 1 1 d . B 1
H99 H 0.6942 0.7334 0.2987 0.023 Uiso 1 1 calc R B 1
C100 C 0.63846(6) 0.73871(7) 0.22612(6) 0.0162(3) Uani 1 1 d . B 1
C101 C 0.49972(6) 0.82613(7) 0.20411(6) 0.0172(3) Uani 1 1 d . B 1
C102 C 0.45675(6) 0.77896(8) 0.19367(6) 0.0200(3) Uani 1 1 d . B 1
C103 C 0.40372(6) 0.80260(9) 0.17374(7) 0.0260(3) Uani 1 1 d . B 1
H103 H 0.3745 0.7711 0.1665 0.031 Uiso 1 1 calc R B 1
C104 C 0.39301(6) 0.87098(9) 0.16443(7) 0.0289(4) Uani 1 1 d . B 1
H104 H 0.3566 0.8863 0.1512 0.035 Uiso 1 1 calc R B 1
C105 C 0.43526(6) 0.91718(8) 0.17430(7) 0.0252(3) Uani 1 1 d . B 1
H105 H 0.4276 0.9641 0.1673 0.030 Uiso 1 1 calc R B 1
C106 C 0.48904(6) 0.89615(8) 0.19438(6) 0.0205(3) Uani 1 1 d . B 1
C107 C 0.46585(6) 0.70350(8) 0.20585(6) 0.0204(3) Uani 1 1 d . B 1
H107 H 0.5057 0.6946 0.2136 0.025 Uiso 1 1 calc R B 1
C108 C 0.43704(7) 0.65842(9) 0.15852(7) 0.0280(4) Uani 1 1 d . B 1
H10A H 0.4475 0.6108 0.1668 0.042 Uiso 1 1 calc R B 1
H10B H 0.4475 0.6724 0.1264 0.042 Uiso 1 1 calc R B 1
H10C H 0.3977 0.6631 0.1520 0.042 Uiso 1 1 calc R B 1
C109 C 0.44861(7) 0.68498(8) 0.25623(7) 0.0261(3) Uani 1 1 d . B 1
H10D H 0.4570 0.6370 0.2652 0.039 Uiso 1 1 calc R B 1
H10E H 0.4095 0.6924 0.2496 0.039 Uiso 1 1 calc R B 1
H10F H 0.4682 0.7137 0.2862 0.039 Uiso 1 1 calc R B 1
C110 C 0.53401(6) 0.94899(8) 0.20643(7) 0.0244(3) Uani 1 1 d . B 1
H110 H 0.5689 0.9247 0.2090 0.029 Uiso 1 1 calc R B 1
C111 C 0.53908(7) 0.98395(9) 0.26057(7) 0.0301(4) Uani 1 1 d . B 1
H11A H 0.5700 1.0153 0.2684 0.045 Uiso 1 1 calc R B 1
H11B H 0.5447 0.9495 0.2889 0.045 Uiso 1 1 calc R B 1
H11C H 0.5058 1.0094 0.2590 0.045 Uiso 1 1 calc R B 1
C112 C 0.52710(8) 1.00334(9) 0.16252(8) 0.0340(4) Uani 1 1 d . B 1
H11D H 0.5601 1.0311 0.1693 0.051 Uiso 1 1 calc R B 1
H11E H 0.4961 1.0325 0.1627 0.051 Uiso 1 1 calc R B 1
H11F H 0.5207 0.9811 0.1275 0.051 Uiso 1 1 calc R B 1
C113 C 0.66987(6) 0.69471(7) 0.19769(6) 0.0171(3) Uani 1 1 d . B 1
C114 C 0.71879(6) 0.71822(8) 0.18908(6) 0.0190(3) Uani 1 1 d . B 1
C115 C 0.74744(6) 0.67430(8) 0.16400(6) 0.0217(3) Uani 1 1 d . B 1
H115 H 0.7802 0.6897 0.1573 0.026 Uiso 1 1 calc R B 1
C116 C 0.72926(6) 0.60926(8) 0.14876(6) 0.0225(3) Uani 1 1 d . B 1
H116 H 0.7493 0.5805 0.1317 0.027 Uiso 1 1 calc R B 1
C117 C 0.68164(6) 0.58591(8) 0.15846(6) 0.0210(3) Uani 1 1 d . B 1
H117 H 0.6696 0.5408 0.1485 0.025 Uiso 1 1 calc R B 1
C118 C 0.65131(6) 0.62779(8) 0.18265(6) 0.0185(3) Uani 1 1 d . B 1
C119 C 0.74330(6) 0.78745(8) 0.20812(7) 0.0219(3) Uani 1 1 d . B 1
H119 H 0.7144 0.8164 0.2163 0.026 Uiso 1 1 calc R B 1
C120 C 0.78955(6) 0.77931(9) 0.25986(7) 0.0292(4) Uani 1 1 d . B 1
H12J H 0.8045 0.8242 0.2723 0.044 Uiso 1 1 calc R B 1
H12K H 0.8181 0.7506 0.2527 0.044 Uiso 1 1 calc R B 1
H12L H 0.7755 0.7579 0.2875 0.044 Uiso 1 1 calc R B 1
C121 C 0.76517(6) 0.82468(8) 0.16608(7) 0.0261(3) Uani 1 1 d . B 1
H12A H 0.7739 0.8718 0.1775 0.039 Uiso 1 1 calc R B 1
H12B H 0.7376 0.8243 0.1314 0.039 Uiso 1 1 calc R B 1
H12C H 0.7979 0.8016 0.1625 0.039 Uiso 1 1 calc R B 1
C122 C 0.60157(6) 0.59870(8) 0.19617(6) 0.0208(3) Uani 1 1 d . B 1
H122 H 0.5784 0.6379 0.2009 0.025 Uiso 1 1 calc R B 1
C123 C 0.61874(7) 0.56041(10) 0.24951(7) 0.0327(4) Uani 1 1 d . B 1
H12D H 0.5864 0.5445 0.2592 0.049 Uiso 1 1 calc R B 1
H12E H 0.6396 0.5909 0.2775 0.049 Uiso 1 1 calc R B 1
H12F H 0.6412 0.5213 0.2460 0.049 Uiso 1 1 calc R B 1
C124 C 0.56730(6) 0.55344(9) 0.15173(7) 0.0278(4) Uani 1 1 d . B 1
H12G H 0.5343 0.5395 0.1611 0.042 Uiso 1 1 calc R B 1
H12H H 0.5882 0.5130 0.1477 0.042 Uiso 1 1 calc R B 1
H12I H 0.5574 0.5788 0.1179 0.042 Uiso 1 1 calc R B 1
C131 C 0.63421(7) 0.37516(9) 0.16112(8) 0.0340(4) Uani 1 1 d . C 1
C132 C 0.67424(7) 0.38478(9) 0.20877(7) 0.0315(4) Uani 1 1 d . C 1
H132 H 0.6658 0.3785 0.2420 0.038 Uiso 1 1 calc R C 1
C133 C 0.72628(7) 0.40341(10) 0.20872(7) 0.0334(4) Uani 1 1 d . C 1
H133 H 0.7533 0.4097 0.2417 0.040 Uiso 1 1 calc R C 1
C134 C 0.73908(7) 0.41292(10) 0.16063(8) 0.0347(4) Uani 1 1 d . C 1
H134 H 0.7748 0.4258 0.1606 0.042 Uiso 1 1 calc R C 1
C135 C 0.70002(8) 0.40369(10) 0.11290(8) 0.0386(4) Uani 1 1 d . C 1
H135 H 0.7086 0.4104 0.0798 0.046 Uiso 1 1 calc R C 1
C136 C 0.64797(8) 0.38459(10) 0.11324(8) 0.0401(5) Uani 1 1 d . C 1
H136 H 0.6212 0.3778 0.0801 0.048 Uiso 1 1 calc R C 1
C137 C 0.57754(9) 0.35491(12) 0.16167(11) 0.0558(6) Uani 1 1 d . C 1
H13A H 0.5775 0.3072 0.1728 0.084 Uiso 1 1 calc R C 1
H13B H 0.5529 0.3604 0.1256 0.084 Uiso 1 1 calc R C 1
H13C H 0.5654 0.3839 0.1869 0.084 Uiso 1 1 calc R C 1
C141 C 0.85711(8) 0.61772(10) 0.34508(9) 0.0440(5) Uani 1 1 d . D 1
C142 C 0.81883(7) 0.59991(9) 0.29722(8) 0.0353(4) Uani 1 1 d . D 1
H142 H 0.8276 0.6054 0.2641 0.042 Uiso 1 1 calc R D 1
C143 C 0.76922(8) 0.57488(10) 0.29713(8) 0.0380(4) Uani 1 1 d . D 1
H143 H 0.7436 0.5638 0.2642 0.046 Uiso 1 1 calc R D 1
C144 C 0.75607(8) 0.56557(10) 0.34562(8) 0.0404(5) Uani 1 1 d . D 1
H144 H 0.7215 0.5480 0.3455 0.049 Uiso 1 1 calc R D 1
C145 C 0.79227(9) 0.58150(11) 0.39253(9) 0.0449(5) Uani 1 1 d . D 1
H145 H 0.7834 0.5746 0.4255 0.054 Uiso 1 1 calc R D 1
C146 C 0.84372(9) 0.60861(11) 0.39243(9) 0.0493(6) Uani 1 1 d . D 1
H146 H 0.8690 0.6205 0.4254 0.059 Uiso 1 1 calc R D 1
C147 C 0.91070(10) 0.64685(14) 0.34508(13) 0.0707(8) Uani 1 1 d . D 1
H14A H 0.9066 0.6955 0.3367 0.106 Uiso 1 1 calc R D 1
H14B H 0.9245 0.6236 0.3180 0.106 Uiso 1 1 calc R D 1
H14C H 0.9363 0.6406 0.3805 0.106 Uiso 1 1 calc R D 1
C151 C 0.76247(7) 1.01073(10) 0.23068(7) 0.0463(7) Uiso 0.75 1 d PGD E 1
C152 C 0.70879(6) 0.99803(11) 0.22952(7) 0.0526(9) Uiso 0.75 1 d PGD E 1
H152 H 0.6803 1.0142 0.2004 0.063 Uiso 0.75 1 calc PR E 1
C153 C 0.69684(6) 0.96166(11) 0.27089(8) 0.0552(8) Uiso 0.75 1 d PG E 1
H153 H 0.6601 0.9530 0.2701 0.066 Uiso 0.75 1 calc PR E 1
C154 C 0.73857(8) 0.93799(10) 0.31343(7) 0.0523(7) Uiso 0.75 1 d PG E 1
H154 H 0.7304 0.9131 0.3417 0.063 Uiso 0.75 1 calc PR E 1
C155 C 0.79226(7) 0.95069(11) 0.31459(7) 0.0483(7) Uiso 0.75 1 d PG E 1
H155 H 0.8208 0.9345 0.3437 0.058 Uiso 0.75 1 calc PR E 1
C156 C 0.80421(6) 0.98706(11) 0.27322(8) 0.0450(7) Uiso 0.75 1 d PGD E 1
H156 H 0.8409 0.9957 0.2740 0.054 Uiso 0.75 1 calc PR E 1
C157 C 0.77561(18) 1.0485(3) 0.1866(2) 0.0892(14) Uiso 0.75 1 d PDU E 1
H15A H 0.7419 1.0627 0.1605 0.134 Uiso 0.75 1 calc PR E 1
H15B H 0.7964 1.0192 0.1690 0.134 Uiso 0.75 1 calc PR E 1
H15C H 0.7972 1.0889 0.2012 0.134 Uiso 0.75 1 calc PR E 1
C161 C 0.7343(2) 0.9756(3) 0.2767(2) 0.052(2) Uiso 0.25 1 d PGD F 2
C162 C 0.6977(2) 1.0048(4) 0.2325(3) 0.056(3) Uiso 0.25 1 d PGD F 2
H162 H 0.6599 1.0019 0.2289 0.067 Uiso 0.25 1 calc PR F 2
C163 C 0.7165(3) 1.0381(5) 0.1938(3) 0.077(3) Uiso 0.25 1 d PG F 2
H163 H 0.6914 1.0580 0.1636 0.092 Uiso 0.25 1 calc PR F 2
C164 C 0.7719(3) 1.0422(5) 0.1991(3) 0.136(7) Uiso 0.25 1 d PGU F 2
H164 H 0.7847 1.0650 0.1726 0.163 Uiso 0.25 1 calc PR F 2
C165 C 0.8085(2) 1.0130(5) 0.2432(3) 0.095(4) Uiso 0.25 1 d PG F 2
H165 H 0.8463 1.0159 0.2469 0.114 Uiso 0.25 1 calc PR F 2
C166 C 0.7897(2) 0.9797(3) 0.2820(2) 0.0378(18) Uiso 0.25 1 d PGD F 2
H166 H 0.8148 0.9598 0.3122 0.045 Uiso 0.25 1 calc PR F 2
C167 C 0.7121(4) 0.9406(6) 0.3158(4) 0.082(4) Uiso 0.25 1 d PD F 2
H16D H 0.6802 0.9654 0.3198 0.123 Uiso 0.25 1 calc PR F 2
H16E H 0.7397 0.9389 0.3505 0.123 Uiso 0.25 1 calc PR F 2
H16F H 0.7016 0.8942 0.3034 0.123 Uiso 0.25 1 calc PR F 2

loop_
_atom_site_aniso_label
_atom_site_aniso_U_11
_atom_site_aniso_U_22
_atom_site_aniso_U_33
_atom_site_aniso_U_23
_atom_site_aniso_U_13
_atom_site_aniso_U_12
Si1 0.01625(19) 0.0208(2) 0.0160(2) 0.00138(14) 0.00674(15) 0.00164(14)
Si2 0.01598(19) 0.0186(2) 0.0155(2) -0.00056(14) 0.00649(15) -0.00022(14)
S1 0.01562(17) 0.02316(19) 0.01457(19) -0.00059(13) 0.00540(13) -0.00137(13)
S2 0.01471(17) 0.02447(19) 0.01512(19) 0.00121(13) 0.00514(13) 0.00319(13)
S3 0.01667(17) 0.01846(18) 0.01545(19) 0.00070(12) 0.00590(13) 0.00159(13)
S4 0.01585(17) 0.02160(18) 0.01493(19) -0.00149(13) 0.00557(13) -0.00294(13)
C1 0.0268(8) 0.0246(8) 0.0296(9) -0.0011(6) 0.0114(7) -0.0007(6)
C2 0.0266(8) 0.0249(8) 0.0266(9) 0.0068(6) 0.0109(7) 0.0052(6)
C3 0.0159(7) 0.0162(7) 0.0153(7) 0.0016(5) 0.0051(5) -0.0019(5)
C4 0.0156(7) 0.0131(6) 0.0185(8) 0.0015(5) 0.0055(5) -0.0022(5)
C5 0.0184(7) 0.0160(7) 0.0207(8) -0.0010(5) 0.0079(6) -0.0006(5)
C6 0.0206(7) 0.0231(8) 0.0145(8) -0.0016(6) 0.0036(6) -0.0027(6)
C7 0.0152(7) 0.0285(8) 0.0184(8) 0.0012(6) 0.0035(6) 0.0017(6)
C8 0.0163(7) 0.0225(7) 0.0180(8) 0.0014(6) 0.0061(6) 0.0002(6)
C9 0.0158(7) 0.0205(7) 0.0164(8) -0.0042(5) 0.0054(5) 0.0015(6)
C10 0.0243(7) 0.0222(8) 0.0163(8) -0.0025(6) 0.0072(6) 0.0053(6)
C11 0.0300(8) 0.0315(9) 0.0198(9) -0.0016(6) 0.0054(6) 0.0144(7)
C12 0.0181(8) 0.0472(11) 0.0251(9) -0.0109(7) 0.0007(6) 0.0069(7)
C13 0.0170(7) 0.0365(10) 0.0342(10) -0.0126(7) 0.0063(7) -0.0029(7)
C14 0.0177(7) 0.0254(8) 0.0272(9) -0.0077(6) 0.0088(6) -0.0021(6)
C15 0.0306(8) 0.0184(8) 0.0297(9) 0.0024(6) 0.0104(7) 0.0044(6)
C16 0.0600(12) 0.0212(8) 0.0350(11) 0.0036(7) 0.0223(9) 0.0060(8)
C17 0.0458(10) 0.0213(8) 0.0273(10) -0.0002(7) 0.0027(7) -0.0008(7)
C18 0.0206(8) 0.0235(8) 0.0419(11) -0.0016(7) 0.0136(7) -0.0053(6)
C19 0.0296(9) 0.0405(10) 0.0355(11) 0.0006(8) 0.0108(7) -0.0049(8)
C20 0.0545(12) 0.0243(9) 0.0530(13) -0.0059(8) 0.0315(10) -0.0121(8)
C21 0.0163(7) 0.0327(9) 0.0136(8) 0.0011(6) 0.0024(5) 0.0072(6)
C22 0.0241(8) 0.0317(9) 0.0150(8) 0.0022(6) 0.0026(6) 0.0095(7)
C23 0.0315(9) 0.0323(9) 0.0203(9) 0.0010(7) 0.0046(6) 0.0126(7)
C24 0.0250(8) 0.0481(11) 0.0196(9) 0.0016(7) 0.0069(6) 0.0172(7)
C25 0.0180(7) 0.0455(10) 0.0223(9) 0.0018(7) 0.0064(6) 0.0079(7)
C26 0.0163(7) 0.0399(10) 0.0178(8) 0.0012(6) 0.0030(6) 0.0051(6)
C27 0.0298(8) 0.0252(8) 0.0236(9) 0.0009(6) 0.0093(7) 0.0063(7)
C28 0.0423(10) 0.0324(10) 0.0311(10) -0.0012(7) 0.0108(8) -0.0026(8)
C29 0.0481(11) 0.0541(12) 0.0254(10) 0.0092(8) 0.0121(8) 0.0009(9)
C30 0.0166(7) 0.0400(10) 0.0299(10) -0.0016(7) 0.0087(6) 0.0000(7)
C31 0.0235(8) 0.0539(12) 0.0347(11) -0.0103(8) 0.0081(7) -0.0045(8)
C32 0.0229(8) 0.0470(11) 0.0386(11) 0.0005(8) 0.0128(7) -0.0055(8)
C33 0.0159(7) 0.0168(7) 0.0150(7) -0.0007(5) 0.0052(5) 0.0028(5)
C34 0.0153(7) 0.0161(7) 0.0207(8) -0.0007(5) 0.0075(6) 0.0025(5)
C35 0.0152(7) 0.0205(7) 0.0193(8) -0.0008(6) 0.0033(6) 0.0003(5)
C36 0.0213(7) 0.0228(8) 0.0158(8) 0.0006(6) 0.0046(6) 0.0019(6)
C37 0.0216(7) 0.0178(7) 0.0191(8) 0.0013(6) 0.0090(6) -0.0006(6)
C38 0.0170(7) 0.0138(7) 0.0193(8) -0.0020(5) 0.0071(6) 0.0006(5)
C39 0.0141(7) 0.0223(7) 0.0159(8) -0.0009(6) 0.0036(5) -0.0018(6)
C40 0.0163(7) 0.0215(7) 0.0171(8) -0.0012(6) 0.0040(5) -0.0019(6)
C41 0.0195(7) 0.0222(8) 0.0205(8) 0.0012(6) 0.0047(6) -0.0022(6)
C42 0.0191(7) 0.0283(8) 0.0214(8) 0.0016(6) 0.0076(6) -0.0056(6)
C43 0.0144(7) 0.0313(9) 0.0230(9) -0.0006(6) 0.0079(6) -0.0006(6)
C44 0.0148(7) 0.0244(8) 0.0181(8) -0.0008(6) 0.0038(6) -0.0012(6)
C45 0.0173(7) 0.0204(7) 0.0246(9) 0.0008(6) 0.0079(6) 0.0004(6)
C46 0.0268(8) 0.0393(10) 0.0283(10) -0.0077(7) 0.0100(7) 0.0038(7)
C47 0.0234(8) 0.0286(9) 0.0312(10) 0.0046(7) 0.0094(7) 0.0074(7)
C48 0.0154(7) 0.0272(8) 0.0267(9) 0.0020(6) 0.0075(6) 0.0024(6)
C49 0.0226(8) 0.0381(10) 0.0292(10) 0.0035(7) 0.0041(7) 0.0082(7)
C50 0.0197(7) 0.0293(9) 0.0334(10) -0.0008(7) 0.0101(7) 0.0044(6)
C51 0.0178(7) 0.0205(7) 0.0160(8) -0.0013(5) 0.0080(5) -0.0033(6)
C52 0.0173(7) 0.0238(8) 0.0217(8) -0.0031(6) 0.0076(6) -0.0028(6)
C53 0.0169(7) 0.0308(9) 0.0377(10) -0.0078(7) 0.0064(7) -0.0009(6)
C54 0.0185(8) 0.0352(10) 0.0428(11) -0.0129(8) 0.0081(7) -0.0089(7)
C55 0.0269(8) 0.0237(8) 0.0336(10) -0.0087(7) 0.0117(7) -0.0094(7)
C56 0.0227(7) 0.0211(8) 0.0213(8) -0.0027(6) 0.0109(6) -0.0033(6)
C57 0.0145(7) 0.0207(8) 0.0267(9) -0.0014(6) 0.0068(6) 0.0000(6)
C58 0.0319(9) 0.0286(9) 0.0264(9) 0.0028(7) 0.0102(7) 0.0031(7)
C59 0.0315(9) 0.0251(8) 0.0234(9) -0.0033(6) 0.0072(7) -0.0021(7)
C60 0.0253(8) 0.0179(7) 0.0291(9) -0.0004(6) 0.0118(6) -0.0036(6)
C61 0.0414(10) 0.0193(8) 0.0361(10) -0.0023(7) 0.0187(8) -0.0009(7)
C62 0.0384(9) 0.0241(8) 0.0303(10) 0.0019(7) 0.0099(7) -0.0030(7)
C63 0.0252(8) 0.0197(8) 0.0252(9) -0.0042(6) 0.0098(6) -0.0022(6)
C64 0.0238(8) 0.0223(8) 0.0282(9) 0.0021(6) 0.0090(6) 0.0032(6)
C65 0.0177(7) 0.0151(7) 0.0148(7) -0.0013(5) 0.0064(5) 0.0027(5)
C66 0.0166(7) 0.0174(7) 0.0199(8) -0.0031(5) 0.0078(6) 0.0008(5)
C67 0.0179(7) 0.0230(8) 0.0177(8) -0.0024(6) 0.0033(6) 0.0000(6)
C68 0.0229(7) 0.0218(7) 0.0156(8) 0.0004(6) 0.0041(6) 0.0023(6)
C69 0.0215(7) 0.0160(7) 0.0198(8) 0.0004(6) 0.0083(6) 0.0002(6)
C70 0.0166(7) 0.0132(7) 0.0188(8) -0.0020(5) 0.0068(5) 0.0029(5)
C71 0.0170(7) 0.0249(8) 0.0146(8) -0.0023(6) 0.0031(5) -0.0049(6)
C72 0.0159(7) 0.0335(9) 0.0177(8) -0.0020(6) 0.0030(6) -0.0029(6)
C73 0.0177(7) 0.0462(11) 0.0219(9) -0.0035(7) 0.0064(6) -0.0078(7)
C74 0.0290(9) 0.0396(10) 0.0257(9) 0.0000(7) 0.0083(7) -0.0173(7)
C75 0.0318(9) 0.0270(9) 0.0244(9) -0.0010(6) 0.0065(7) -0.0105(7)
C76 0.0229(7) 0.0247(8) 0.0182(8) -0.0026(6) 0.0037(6) -0.0054(6)
C77 0.0172(7) 0.0383(10) 0.0252(9) -0.0004(7) 0.0062(6) 0.0040(7)
C78 0.0273(9) 0.0563(12) 0.0285(10) 0.0019(8) 0.0049(7) 0.0134(8)
C79 0.0213(8) 0.0472(11) 0.0285(10) -0.0024(8) 0.0071(7) 0.0074(7)
C80 0.0296(8) 0.0183(8) 0.0278(9) -0.0021(6) 0.0106(7) -0.0027(6)
C81 0.0456(11) 0.0373(10) 0.0262(10) -0.0051(7) 0.0121(8) 0.0004(8)
C82 0.0375(10) 0.0301(9) 0.0336(10) -0.0038(7) 0.0075(8) 0.0076(8)
C83 0.0173(7) 0.0185(7) 0.0148(7) 0.0024(5) 0.0064(5) -0.0009(5)
C84 0.0188(7) 0.0212(8) 0.0215(8) 0.0041(6) 0.0095(6) 0.0023(6)
C85 0.0171(7) 0.0330(9) 0.0261(9) 0.0065(7) 0.0076(6) 0.0052(6)
C86 0.0194(7) 0.0340(9) 0.0262(9) 0.0026(7) 0.0026(6) -0.0062(7)
C87 0.0257(8) 0.0215(8) 0.0242(9) -0.0004(6) 0.0054(6) -0.0063(6)
C88 0.0203(7) 0.0178(7) 0.0180(8) 0.0030(6) 0.0065(6) -0.0004(6)
C89 0.0224(8) 0.0215(8) 0.0326(10) 0.0009(6) 0.0128(7) 0.0049(6)
C90 0.0455(11) 0.0242(9) 0.0427(11) 0.0074(7) 0.0214(9) 0.0134(8)
C91 0.0357(9) 0.0320(9) 0.0338(10) -0.0041(7) 0.0159(8) 0.0030(7)
C92 0.0235(7) 0.0153(7) 0.0233(8) 0.0008(6) 0.0043(6) 0.0008(6)
C93 0.0346(9) 0.0179(8) 0.0287(9) -0.0005(6) 0.0103(7) 0.0007(6)
C94 0.0419(10) 0.0189(8) 0.0250(9) 0.0026(6) 0.0052(7) 0.0034(7)
C95 0.0161(7) 0.0148(7) 0.0159(8) 0.0007(5) 0.0056(5) -0.0024(5)
C96 0.0175(7) 0.0134(7) 0.0177(8) 0.0014(5) 0.0064(6) -0.0011(5)
C97 0.0219(7) 0.0170(7) 0.0194(8) -0.0013(6) 0.0086(6) 0.0010(6)
C98 0.0220(7) 0.0210(7) 0.0159(8) 0.0000(6) 0.0041(6) -0.0016(6)
C99 0.0151(7) 0.0203(7) 0.0202(8) 0.0022(6) 0.0036(6) 0.0005(5)
C100 0.0157(7) 0.0148(7) 0.0197(8) 0.0014(5) 0.0076(6) -0.0027(5)
C101 0.0183(7) 0.0202(7) 0.0148(8) 0.0004(5) 0.0074(5) 0.0036(6)
C102 0.0183(7) 0.0235(8) 0.0192(8) 0.0021(6) 0.0066(6) 0.0026(6)
C103 0.0167(7) 0.0310(9) 0.0295(9) 0.0041(7) 0.0049(6) 0.0013(6)
C104 0.0202(8) 0.0360(10) 0.0298(10) 0.0081(7) 0.0056(6) 0.0091(7)
C105 0.0278(8) 0.0239(8) 0.0252(9) 0.0060(6) 0.0094(6) 0.0102(6)
C106 0.0241(8) 0.0219(8) 0.0179(8) 0.0017(6) 0.0097(6) 0.0045(6)
C107 0.0145(7) 0.0214(8) 0.0259(9) 0.0006(6) 0.0065(6) -0.0002(6)
C108 0.0302(8) 0.0273(9) 0.0277(9) -0.0034(7) 0.0100(7) -0.0040(7)
C109 0.0306(8) 0.0243(8) 0.0234(9) 0.0023(6) 0.0073(7) 0.0018(7)
C110 0.0265(8) 0.0177(7) 0.0325(10) 0.0009(6) 0.0142(7) 0.0046(6)
C111 0.0341(9) 0.0232(8) 0.0312(10) -0.0021(7) 0.0059(7) 0.0035(7)
C112 0.0509(11) 0.0204(8) 0.0378(11) 0.0017(7) 0.0239(8) 0.0013(8)
C113 0.0152(7) 0.0196(7) 0.0166(8) 0.0016(5) 0.0042(5) 0.0023(5)
C114 0.0149(7) 0.0227(8) 0.0196(8) 0.0024(6) 0.0049(6) 0.0019(6)
C115 0.0147(7) 0.0283(8) 0.0240(9) 0.0007(6) 0.0085(6) 0.0010(6)
C116 0.0201(7) 0.0257(8) 0.0236(9) -0.0015(6) 0.0093(6) 0.0048(6)
C117 0.0210(7) 0.0198(7) 0.0228(8) -0.0007(6) 0.0066(6) 0.0012(6)
C118 0.0172(7) 0.0199(7) 0.0186(8) 0.0016(6) 0.0052(6) 0.0009(6)
C119 0.0156(7) 0.0219(8) 0.0289(9) -0.0008(6) 0.0075(6) -0.0017(6)
C120 0.0223(8) 0.0322(9) 0.0317(10) -0.0027(7) 0.0048(7) -0.0067(7)
C121 0.0192(7) 0.0248(8) 0.0366(10) 0.0021(7) 0.0114(7) -0.0021(6)
C122 0.0192(7) 0.0181(7) 0.0272(9) 0.0001(6) 0.0097(6) -0.0006(6)
C123 0.0291(9) 0.0380(10) 0.0334(10) 0.0085(8) 0.0125(7) -0.0063(7)
C124 0.0225(8) 0.0264(8) 0.0358(10) -0.0040(7) 0.0100(7) -0.0055(6)
C131 0.0339(9) 0.0210(8) 0.0426(11) -0.0009(7) 0.0026(8) -0.0006(7)
C132 0.0347(9) 0.0299(9) 0.0298(10) 0.0051(7) 0.0087(7) 0.0074(7)
C133 0.0287(9) 0.0430(11) 0.0250(10) 0.0006(7) 0.0013(7) 0.0100(8)
C134 0.0295(9) 0.0403(10) 0.0350(11) -0.0007(8) 0.0101(7) 0.0114(8)
C135 0.0506(11) 0.0397(11) 0.0260(10) -0.0061(8) 0.0114(8) 0.0105(9)
C136 0.0475(11) 0.0339(10) 0.0296(11) -0.0085(8) -0.0052(8) 0.0003(8)
C137 0.0404(12) 0.0427(12) 0.0764(17) 0.0078(11) 0.0024(11) -0.0156(10)
C141 0.0385(11) 0.0297(10) 0.0554(14) 0.0010(9) -0.0014(9) 0.0012(8)
C142 0.0376(10) 0.0327(10) 0.0312(10) 0.0036(7) 0.0019(8) 0.0101(8)
C143 0.0372(10) 0.0409(11) 0.0315(11) 0.0007(8) 0.0016(8) 0.0058(8)
C144 0.0339(10) 0.0418(11) 0.0451(12) 0.0023(9) 0.0098(8) 0.0115(8)
C145 0.0576(13) 0.0440(12) 0.0347(12) -0.0070(9) 0.0152(9) 0.0123(10)
C146 0.0570(13) 0.0466(12) 0.0319(12) -0.0136(9) -0.0090(9) 0.0104(10)
C147 0.0428(13) 0.0531(15) 0.100(2) 0.0106(14) -0.0071(13) -0.0137(11)

loop_
_atom_type_symbol
_atom_type_description
_atom_type_scat_dispersion_real
_atom_type_scat_dispersion_imag
_atom_type_scat_source
C C 0.0181 0.0091 'International Tables Vol C Tables 4.2.6.8 and 6.1.1.4'
H H 0.0000 0.0000 'International Tables Vol C Tables 4.2.6.8 and 6.1.1.4'
Si Si 0.2541 0.3302 'International Tables Vol C Tables 4.2.6.8 and 6.1.1.4'
S S 0.3331 0.5567 'International Tables Vol C Tables 4.2.6.8 and 6.1.1.4'

loop_
_geom_angle_atom_site_label_1
_geom_angle_atom_site_label_2
_geom_angle_atom_site_label_3
_geom_angle
C2 Si1 C1 50.58(7)
C2 Si1 S2 116.18(6)
C1 Si1 S2 119.59(6)
C2 Si1 S1 120.23(5)
C1 Si1 S1 117.69(6)
S2 Si1 S1 116.49(2)
C63 Si2 C64 50.66(7)
C63 Si2 S4 117.00(5)
C64 Si2 S4 118.30(5)
C63 Si2 S3 118.84(5)
C64 Si2 S3 117.18(6)
S4 Si2 S3 117.81(2)
C3 S1 Si1 102.26(5)
C33 S2 Si1 101.03(5)
C65 S3 Si2 101.71(5)
C95 S4 Si2 100.73(5)
C2 C1 Si1 64.49(8)
C2 C1 H1A 117.3
Si1 C1 H1A 117.3
C2 C1 H1B 117.3
Si1 C1 H1B 117.3
H1A C1 H1B 114.3
C1 C2 Si1 64.94(8)
C1 C2 H2A 117.2
Si1 C2 H2A 117.2
C1 C2 H2B 117.2
Si1 C2 H2B 117.2
H2A C2 H2B 114.3
C4 C3 C8 120.57(13)
C4 C3 S1 117.87(10)
C8 C3 S1 121.15(11)
C5 C4 C3 118.96(13)
C5 C4 C9 119.44(13)
C3 C4 C9 121.46(13)
C6 C5 C4 121.02(13)
C6 C5 H5 119.5
C4 C5 H5 119.5
C5 C6 C7 119.44(14)
C5 C6 H6 120.3
C7 C6 H6 120.3
C8 C7 C6 121.65(14)
C8 C7 H7 119.2
C6 C7 H7 119.2
C7 C8 C3 118.34(13)
C7 C8 C21 118.68(13)
C3 C8 C21 122.90(13)
C10 C9 C14 120.42(13)
C10 C9 C4 120.88(13)
C14 C9 C4 118.69(13)
C11 C10 C9 118.49(15)
C11 C10 C15 120.07(14)
C9 C10 C15 121.38(13)
C12 C11 C10 121.12(16)
C12 C11 H11 119.4
C10 C11 H11 119.4
C13 C12 C11 120.01(15)
C13 C12 H12 120.0
C11 C12 H12 120.0
C12 C13 C14 120.89(16)
C12 C13 H13 119.6
C14 C13 H13 119.6
C13 C14 C9 119.03(15)
C13 C14 C18 118.85(14)
C9 C14 C18 122.09(14)
C10 C15 C17 110.49(14)
C10 C15 C16 113.11(14)
C17 C15 C16 109.49(13)
C10 C15 H15 107.9
C17 C15 H15 107.9
C16 C15 H15 107.9
C14 C18 C20 112.12(15)
C14 C18 C19 110.59(14)
C20 C18 C19 111.01(14)
C14 C18 H18 107.6
C20 C18 H18 107.6
C19 C18 H18 107.6
C22 C21 C26 120.28(14)
C22 C21 C8 119.42(14)
C26 C21 C8 120.20(14)
C23 C22 C21 118.82(15)
C23 C22 C27 118.91(15)
C21 C22 C27 122.15(14)
C24 C23 C22 121.10(17)
C24 C23 H23 119.4
C22 C23 H23 119.4
C25 C24 C23 119.84(15)
C25 C24 H24 120.1
C23 C24 H24 120.1
C24 C25 C26 121.63(16)
C24 C25 H25 119.2
C26 C25 H25 119.2
C25 C26 C21 118.30(16)
C25 C26 C30 118.67(15)
C21 C26 C30 123.00(14)
C29 C27 C28 110.28(15)
C29 C27 C22 109.95(14)
C28 C27 C22 113.07(14)
C29 C27 H27 107.8
C28 C27 H27 107.8
C22 C27 H27 107.8
C26 C30 C31 111.21(15)
C26 C30 C32 112.85(15)
C31 C30 C32 108.68(14)
C26 C30 H30 108.0
C31 C30 H30 108.0
C32 C30 H30 108.0
C38 C33 C34 120.47(13)
C38 C33 S2 117.74(11)
C34 C33 S2 121.42(11)
C35 C34 C33 118.51(13)
C35 C34 C39 118.72(13)
C33 C34 C39 122.67(13)
C34 C35 C36 121.49(14)
C34 C35 H35 119.3
C36 C35 H35 119.3
C37 C36 C35 119.32(14)
C37 C36 H36 120.3
C35 C36 H36 120.3
C36 C37 C38 121.37(14)
C36 C37 H37 119.3
C38 C37 H37 119.3
C37 C38 C33 118.80(13)
C37 C38 C51 118.48(13)
C33 C38 C51 122.65(13)
C44 C39 C40 120.55(13)
C44 C39 C34 120.66(13)
C40 C39 C34 118.61(13)
C41 C40 C39 119.09(13)
C41 C40 C45 119.18(13)
C39 C40 C45 121.53(13)
C42 C41 C40 120.75(14)
C42 C41 H41 119.6
C40 C41 H41 119.6
C43 C42 C41 119.93(14)
C43 C42 H42 120.0
C41 C42 H42 120.0
C42 C43 C44 121.58(14)
C42 C43 H43 119.2
C44 C43 H43 119.2
C43 C44 C39 118.06(14)
C43 C44 C48 118.87(13)
C39 C44 C48 123.02(13)
C40 C45 C47 113.25(13)
C40 C45 C46 109.69(12)
C47 C45 C46 111.03(13)
C40 C45 H45 107.5
C47 C45 H45 107.5
C46 C45 H45 107.5
C44 C48 C50 113.20(13)
C44 C48 C49 110.39(13)
C50 C48 C49 108.67(13)
C44 C48 H48 108.1
C50 C48 H48 108.1
C49 C48 H48 108.1
C52 C51 C56 120.61(13)
C52 C51 C38 119.22(13)
C56 C51 C38 120.09(13)
C53 C52 C51 118.67(14)
C53 C52 C57 118.98(14)
C51 C52 C57 122.25(13)
C54 C53 C52 120.99(15)
C54 C53 H53 119.5
C52 C53 H53 119.5
C55 C54 C53 120.12(15)
C55 C54 H54 119.9
C53 C54 H54 119.9
C54 C55 C56 121.02(15)
C54 C55 H55 119.5
C56 C55 H55 119.5
C55 C56 C51 118.59(14)
C55 C56 C60 119.57(14)
C51 C56 C60 121.82(13)
C52 C57 C59 109.88(13)
C52 C57 C58 113.04(13)
C59 C57 C58 110.83(13)
C52 C57 H57 107.6
C59 C57 H57 107.6
C58 C57 H57 107.6
C56 C60 C61 113.11(14)
C56 C60 C62 111.11(13)
C61 C60 C62 109.68(13)
C56 C60 H60 107.6
C61 C60 H60 107.6
C62 C60 H60 107.6
C64 C63 Si2 64.71(8)
C64 C63 H63A 117.3
Si2 C63 H63A 117.3
C64 C63 H63B 117.3
Si2 C63 H63B 117.3
H63A C63 H63B 114.3
C63 C64 Si2 64.63(8)
C63 C64 H64A 117.3
Si2 C64 H64A 117.3
C63 C64 H64B 117.3
Si2 C64 H64B 117.3
H64A C64 H64B 114.3
C66 C65 C70 120.45(13)
C66 C65 S3 120.48(11)
C70 C65 S3 118.69(11)
C67 C66 C65 118.58(13)
C67 C66 C71 119.17(13)
C65 C66 C71 122.21(14)
C66 C67 C68 121.54(14)
C66 C67 H67 119.2
C68 C67 H67 119.2
C69 C68 C67 119.45(14)
C69 C68 H68 120.3
C67 C68 H68 120.3
C68 C69 C70 121.19(14)
C68 C69 H69 119.4
C70 C69 H69 119.4
C69 C70 C65 118.77(13)
C69 C70 C83 118.89(13)
C65 C70 C83 122.33(13)
C76 C71 C72 120.19(14)
C76 C71 C66 119.53(13)
C72 C71 C66 120.23(14)
C73 C72 C71 118.41(15)
C73 C72 C77 119.20(14)
C71 C72 C77 122.37(14)
C74 C73 C72 121.46(15)
C74 C73 H73 119.3
C72 C73 H73 119.3
C73 C74 C75 119.96(15)
C73 C74 H74 120.0
C75 C74 H74 120.0
C74 C75 C76 120.92(16)
C74 C75 H75 119.5
C76 C75 H75 119.5
C75 C76 C71 119.06(15)
C75 C76 C80 118.60(14)
C71 C76 C80 122.27(14)
C72 C77 C78 110.90(14)
C72 C77 C79 112.86(14)
C78 C77 C79 109.12(13)
C72 C77 H77 107.9
C78 C77 H77 107.9
C79 C77 H77 107.9
C76 C80 C81 110.27(14)
C76 C80 C82 112.67(14)
C81 C80 C82 110.52(14)
C76 C80 H80 107.7
C81 C80 H80 107.7
C82 C80 H80 107.7
C84 C83 C88 120.11(13)
C84 C83 C70 119.92(13)
C88 C83 C70 119.93(13)
C85 C84 C83 118.76(14)
C85 C84 C89 119.39(14)
C83 C84 C89 121.79(13)
C86 C85 C84 121.34(14)
C86 C85 H85 119.3
C84 C85 H85 119.3
C85 C86 C87 119.61(14)
C85 C86 H86 120.2
C87 C86 H86 120.2
C86 C87 C88 121.19(15)
C86 C87 H87 119.4
C88 C87 H87 119.4
C87 C88 C83 118.96(14)
C87 C88 C92 118.76(13)
C83 C88 C92 122.24(13)
C84 C89 C90 112.49(14)
C84 C89 C91 110.18(13)
C90 C89 C91 111.22(13)
C84 C89 H89 107.6
C90 C89 H89 107.6
C91 C89 H89 107.6
C88 C92 C93 113.12(13)
C88 C92 C94 110.35(13)
C93 C92 C94 109.68(13)
C88 C92 H92 107.8
C93 C92 H92 107.8
C94 C92 H92 107.8
C96 C95 C100 120.55(13)
C96 C95 S4 118.32(11)
C100 C95 S4 120.80(11)
C97 C96 C95 118.67(13)
C97 C96 C101 118.31(13)
C95 C96 C101 122.93(13)
C98 C97 C96 121.37(14)
C98 C97 H97 119.3
C96 C97 H97 119.3
C97 C98 C99 119.39(14)
C97 C98 H98 120.3
C99 C98 H98 120.3
C98 C99 C100 121.36(14)
C98 C99 H99 119.3
C100 C99 H99 119.3
C99 C100 C95 118.60(13)
C99 C100 C113 119.10(13)
C95 C100 C113 122.24(13)
C102 C101 C106 120.25(13)
C102 C101 C96 119.30(13)
C106 C101 C96 120.34(13)
C103 C102 C101 118.92(14)
C103 C102 C107 118.70(14)
C101 C102 C107 122.30(13)
C104 C103 C102 121.08(15)
C104 C103 H103 119.5
C102 C103 H103 119.5
C103 C104 C105 119.93(15)
C103 C104 H104 120.0
C105 C104 H104 120.0
C104 C105 C106 121.21(15)
C104 C105 H105 119.4
C106 C105 H105 119.4
C105 C106 C101 118.59(14)
C105 C106 C110 119.39(14)
C101 C106 C110 122.00(13)
C102 C107 C108 112.64(13)
C102 C107 C109 110.20(13)
C108 C107 C109 110.93(13)
C102 C107 H107 107.6
C108 C107 H107 107.6
C109 C107 H107 107.6
C106 C110 C112 113.28(14)
C106 C110 C111 111.36(13)
C112 C110 C111 109.25(13)
C106 C110 H110 107.6
C112 C110 H110 107.6
C111 C110 H110 107.6
C114 C113 C118 120.47(13)
C114 C113 C100 120.45(13)
C118 C113 C100 118.97(12)
C115 C114 C113 118.17(14)
C115 C114 C119 118.57(13)
C113 C114 C119 123.19(13)
C116 C115 C114 121.59(14)
C116 C115 H115 119.2
C114 C115 H115 119.2
C115 C116 C117 119.91(14)
C115 C116 H116 120.0
C117 C116 H116 120.0
C116 C117 C118 120.76(14)
C116 C117 H117 119.6
C118 C117 H117 119.6
C117 C118 C113 119.07(13)
C117 C118 C122 119.10(13)
C113 C118 C122 121.65(13)
C114 C119 C120 109.97(13)
C114 C119 C121 113.13(13)
C120 C119 C121 108.90(13)
C114 C119 H119 108.2
C120 C119 H119 108.2
C121 C119 H119 108.2
C118 C122 C124 112.98(13)
C118 C122 C123 109.88(13)
C124 C122 C123 111.06(13)
C118 C122 H122 107.6
C124 C122 H122 107.6
C123 C122 H122 107.6
C132 C131 C136 118.05(18)
C132 C131 C137 120.52(19)
C136 C131 C137 121.43(18)
C133 C132 C131 120.99(18)
C133 C132 H132 119.5
C131 C132 H132 119.5
C132 C133 C134 120.08(17)
C132 C133 H133 120.0
C134 C133 H133 120.0
C135 C134 C133 119.93(18)
C135 C134 H134 120.0
C133 C134 H134 120.0
C134 C135 C136 119.70(18)
C134 C135 H135 120.1
C136 C135 H135 120.1
C135 C136 C131 121.26(17)
C135 C136 H136 119.4
C131 C136 H136 119.4
C146 C141 C142 118.3(2)
C146 C141 C147 120.4(2)
C142 C141 C147 121.4(2)
C143 C142 C141 121.33(19)
C143 C142 H142 119.3
C141 C142 H142 119.3
C142 C143 C144 119.91(18)
C142 C143 H143 120.0
C144 C143 H143 120.0
C145 C144 C143 120.3(2)
C145 C144 H144 119.9
C143 C144 H144 119.9
C144 C145 C146 119.7(2)
C144 C145 H145 120.2
C146 C145 H145 120.2
C141 C146 C145 120.52(19)
C141 C146 H146 119.7
C145 C146 H146 119.7
C152 C151 C156 120.0
C152 C151 C157 120.4(2)
C156 C151 C157 119.6(2)
C153 C152 C151 120.0
C153 C152 H152 120.0
C151 C152 H152 120.0
C154 C153 C152 120.0
C154 C153 H153 120.0
C152 C153 H153 120.0
C153 C154 C155 120.0
C153 C154 H154 120.0
C155 C154 H154 120.0
C156 C155 C154 120.0
C156 C155 H155 120.0
C154 C155 H155 120.0
C155 C156 C151 120.0
C155 C156 H156 120.0
C151 C156 H156 120.0
C151 C157 H15A 109.5
C151 C157 H15B 109.5
H15A C157 H15B 109.5
C151 C157 H15C 109.5
H15A C157 H15C 109.5
H15B C157 H15C 109.5
C162 C161 C166 120.0
C162 C161 C167 117.5(4)
C166 C161 C167 122.5(4)
C161 C162 C163 120.0
C161 C162 H162 120.0
C163 C162 H162 120.0
C164 C163 C162 120.0
C164 C163 H163 120.0
C162 C163 H163 120.0
C165 C164 C163 120.0
C165 C164 H164 120.0
C163 C164 H164 120.0
C164 C165 C166 120.0
C164 C165 H165 120.0
C166 C165 H165 120.0
C165 C166 C161 120.0
C165 C166 H166 120.0
C161 C166 H166 120.0
C161 C167 H16D 109.5
C161 C167 H16E 109.5
H16D C167 H16E 109.5
C161 C167 H16F 109.5
H16D C167 H16F 109.5
H16E C167 H16F 109.5

loop_
_geom_bond_atom_site_label_1
_geom_bond_atom_site_label_2
_geom_bond_distance
Si1 C2 1.8332(16)
Si1 C1 1.8399(17)
Si1 S2 2.1167(5)
Si1 S1 2.1181(5)
Si2 C63 1.8312(16)
Si2 C64 1.8326(16)
Si2 S4 2.1175(5)
Si2 S3 2.1177(5)
S1 C3 1.7911(15)
S2 C33 1.7953(15)
S3 C65 1.7913(15)
S4 C95 1.7932(15)
C1 C2 1.569(2)
C1 H1A 0.9900
C1 H1B 0.9900
C2 H2A 0.9900
C2 H2B 0.9900
C3 C4 1.410(2)
C3 C8 1.410(2)
C4 C5 1.392(2)
C4 C9 1.5060(19)
C5 C6 1.386(2)
C5 H5 0.9500
C6 C7 1.391(2)
C6 H6 0.9500
C7 C8 1.390(2)
C7 H7 0.9500
C8 C21 1.504(2)
C9 C10 1.404(2)
C9 C14 1.407(2)
C10 C11 1.396(2)
C10 C15 1.519(2)
C11 C12 1.385(3)
C11 H11 0.9500
C12 C13 1.375(3)
C12 H12 0.9500
C13 C14 1.393(2)
C13 H13 0.9500
C14 C18 1.517(2)
C15 C17 1.531(2)
C15 C16 1.531(2)
C15 H15 1.0000
C16 H16A 0.9800
C16 H16B 0.9800
C16 H16C 0.9800
C17 H17A 0.9800
C17 H17B 0.9800
C17 H17C 0.9800
C18 C20 1.529(2)
C18 C19 1.532(2)
C18 H18 1.0000
C19 H19A 0.9800
C19 H19B 0.9800
C19 H19C 0.9800
C20 H20A 0.9800
C20 H20B 0.9800
C20 H20C 0.9800
C21 C22 1.410(2)
C21 C26 1.418(2)
C22 C23 1.394(2)
C22 C27 1.527(2)
C23 C24 1.388(3)
C23 H23 0.9500
C24 C25 1.374(3)
C24 H24 0.9500
C25 C26 1.396(2)
C25 H25 0.9500
C26 C30 1.525(2)
C27 C29 1.524(2)
C27 C28 1.526(2)
C27 H27 1.0000
C28 H28A 0.9800
C28 H28B 0.9800
C28 H28C 0.9800
C29 H29A 0.9800
C29 H29B 0.9800
C29 H29C 0.9800
C30 C31 1.536(2)
C30 C32 1.542(2)
C30 H30 1.0000
C31 H31A 0.9800
C31 H31B 0.9800
C31 H31C 0.9800
C32 H32A 0.9800
C32 H32B 0.9800
C32 H32C 0.9800
C33 C38 1.411(2)
C33 C34 1.411(2)
C34 C35 1.390(2)
C34 C39 1.504(2)
C35 C36 1.391(2)
C35 H35 0.9500
C36 C37 1.386(2)
C36 H36 0.9500
C37 C38 1.389(2)
C37 H37 0.9500
C38 C51 1.5023(19)
C39 C44 1.413(2)
C39 C40 1.415(2)
C40 C41 1.392(2)
C40 C45 1.524(2)
C41 C42 1.390(2)
C41 H41 0.9500
C42 C43 1.382(2)
C42 H42 0.9500
C43 C44 1.401(2)
C43 H43 0.9500
C44 C48 1.522(2)
C45 C47 1.529(2)
C45 C46 1.531(2)
C45 H45 1.0000
C46 H46A 0.9800
C46 H46B 0.9800
C46 H46C 0.9800
C47 H47A 0.9800
C47 H47B 0.9800
C47 H47C 0.9800
C48 C50 1.538(2)
C48 C49 1.539(2)
C48 H48 1.0000
C49 H49A 0.9800
C49 H49B 0.9800
C49 H49C 0.9800
C50 H50A 0.9800
C50 H50B 0.9800
C50 H50C 0.9800
C51 C52 1.404(2)
C51 C56 1.411(2)
C52 C53 1.396(2)
C52 C57 1.521(2)
C53 C54 1.382(2)
C53 H53 0.9500
C54 C55 1.380(2)
C54 H54 0.9500
C55 C56 1.395(2)
C55 H55 0.9500
C56 C60 1.522(2)
C57 C59 1.530(2)
C57 C58 1.531(2)
C57 H57 1.0000
C58 H58A 0.9800
C58 H58B 0.9800
C58 H58C 0.9800
C59 H59A 0.9800
C59 H59B 0.9800
C59 H59C 0.9800
C60 C61 1.534(2)
C60 C62 1.535(2)
C60 H60 1.0000
C61 H61A 0.9800
C61 H61B 0.9800
C61 H61C 0.9800
C62 H62A 0.9800
C62 H62B 0.9800
C62 H62C 0.9800
C63 C64 1.568(2)
C63 H63A 0.9900
C63 H63B 0.9900
C64 H64A 0.9900
C64 H64B 0.9900
C65 C66 1.412(2)
C65 C70 1.413(2)
C66 C67 1.388(2)
C66 C71 1.503(2)
C67 C68 1.391(2)
C67 H67 0.9500
C68 C69 1.387(2)
C68 H68 0.9500
C69 C70 1.393(2)
C69 H69 0.9500
C70 C83 1.5041(19)
C71 C76 1.410(2)
C71 C72 1.413(2)
C72 C73 1.398(2)
C72 C77 1.527(2)
C73 C74 1.379(3)
C73 H73 0.9500
C74 C75 1.381(3)
C74 H74 0.9500
C75 C76 1.396(2)
C75 H75 0.9500
C76 C80 1.522(2)
C77 C78 1.537(2)
C77 C79 1.540(2)
C77 H77 1.0000
C78 H78A 0.9800
C78 H78B 0.9800
C78 H78C 0.9800
C79 H79A 0.9800
C79 H79B 0.9800
C79 H79C 0.9800
C80 C81 1.527(2)
C80 C82 1.530(2)
C80 H80 1.0000
C81 H81A 0.9800
C81 H81B 0.9800
C81 H81C 0.9800
C82 H82A 0.9800
C82 H82B 0.9800
C82 H82C 0.9800
C83 C84 1.408(2)
C83 C88 1.408(2)
C84 C85 1.396(2)
C84 C89 1.520(2)
C85 C86 1.380(2)
C85 H85 0.9500
C86 C87 1.382(2)
C86 H86 0.9500
C87 C88 1.393(2)
C87 H87 0.9500
C88 C92 1.524(2)
C89 C90 1.529(2)
C89 C91 1.532(2)
C89 H89 1.0000
C90 H90A 0.9800
C90 H90B 0.9800
C90 H90C 0.9800
C91 H91A 0.9800
C91 H91B 0.9800
C91 H91C 0.9800
C92 C93 1.532(2)
C92 C94 1.535(2)
C92 H92 1.0000
C93 H93A 0.9800
C93 H93B 0.9800
C93 H93C 0.9800
C94 H94A 0.9800
C94 H94B 0.9800
C94 H94C 0.9800
C95 C96 1.410(2)
C95 C100 1.412(2)
C96 C97 1.389(2)
C96 C101 1.5043(19)
C97 C98 1.389(2)
C97 H97 0.9500
C98 C99 1.389(2)
C98 H98 0.9500
C99 C100 1.390(2)
C99 H99 0.9500
C100 C113 1.504(2)
C101 C102 1.408(2)
C101 C106 1.412(2)
C102 C103 1.395(2)
C102 C107 1.520(2)
C103 C104 1.379(2)
C103 H103 0.9500
C104 C105 1.382(2)
C104 H104 0.9500
C105 C106 1.396(2)
C105 H105 0.9500
C106 C110 1.519(2)
C107 C108 1.530(2)
C107 C109 1.531(2)
C107 H107 1.0000
C108 H10A 0.9800
C108 H10B 0.9800
C108 H10C 0.9800
C109 H10D 0.9800
C109 H10E 0.9800
C109 H10F 0.9800
C110 C112 1.535(2)
C110 C111 1.535(2)
C110 H110 1.0000
C111 H11A 0.9800
C111 H11B 0.9800
C111 H11C 0.9800
C112 H11D 0.9800
C112 H11E 0.9800
C112 H11F 0.9800
C113 C114 1.409(2)
C113 C118 1.416(2)
C114 C115 1.402(2)
C114 C119 1.523(2)
C115 C116 1.380(2)
C115 H115 0.9500
C116 C117 1.389(2)
C116 H116 0.9500
C117 C118 1.392(2)
C117 H117 0.9500
C118 C122 1.522(2)
C119 C120 1.537(2)
C119 C121 1.539(2)
C119 H119 1.0000
C120 H12J 0.9800
C120 H12K 0.9800
C120 H12L 0.9800
C121 H12A 0.9800
C121 H12B 0.9800
C121 H12C 0.9800
C122 C124 1.528(2)
C122 C123 1.529(2)
C122 H122 1.0000
C123 H12D 0.9800
C123 H12E 0.9800
C123 H12F 0.9800
C124 H12G 0.9800
C124 H12H 0.9800
C124 H12I 0.9800
C131 C132 1.386(3)
C131 C136 1.391(3)
C131 C137 1.509(3)
C132 C133 1.383(3)
C132 H132 0.9500
C133 C134 1.385(3)
C133 H133 0.9500
C134 C135 1.375(3)
C134 H134 0.9500
C135 C136 1.387(3)
C135 H135 0.9500
C136 H136 0.9500
C137 H13A 0.9800
C137 H13B 0.9800
C137 H13C 0.9800
C141 C146 1.372(3)
C141 C142 1.400(3)
C141 C147 1.487(3)
C142 C143 1.362(3)
C142 H142 0.9500
C143 C144 1.398(3)
C143 H143 0.9500
C144 C145 1.350(3)
C144 H144 0.9500
C145 C146 1.422(3)
C145 H145 0.9500
C146 H146 0.9500
C147 H14A 0.9800
C147 H14B 0.9800
C147 H14C 0.9800
C151 C152 1.3900
C151 C156 1.3900
C151 C157 1.475(5)
C152 C153 1.3900
C152 H152 0.9500
C153 C154 1.3900
C153 H153 0.9500
C154 C155 1.3900
C154 H154 0.9500
C155 C156 1.3900
C155 H155 0.9500
C156 H156 0.9500
C157 H15A 0.9800
C157 H15B 0.9800
C157 H15C 0.9800
C161 C162 1.3900
C161 C166 1.3900
C161 C167 1.462(6)
C162 C163 1.3900
C162 H162 0.9500
C163 C164 1.3900
C163 H163 0.9500
C164 C165 1.3900
C164 H164 0.9500
C165 C166 1.3900
C165 H165 0.9500
C166 H166 0.9500
C167 H16D 0.9800
C167 H16E 0.9800
C167 H16F 0.9800

loop_
_geom_torsion_atom_site_label_1
_geom_torsion_atom_site_label_2
_geom_torsion_atom_site_label_3
_geom_torsion_atom_site_label_4
_geom_torsion
C2 Si1 S1 C3 94.78(8)
C1 Si1 S1 C3 36.39(8)
S2 Si1 S1 C3 -115.80(5)
C2 Si1 S2 C33 36.47(8)
C1 Si1 S2 C33 94.16(8)
S1 Si1 S2 C33 -114.20(5)
C63 Si2 S3 C65 -92.27(8)
C64 Si2 S3 C65 -34.33(8)
S4 Si2 S3 C65 116.52(5)
C63 Si2 S4 C95 -35.11(8)
C64 Si2 S4 C95 -92.86(8)
S3 Si2 S4 C95 116.63(5)
S2 Si1 C1 C2 -100.96(8)
S1 Si1 C1 C2 107.73(8)
S2 Si1 C2 C1 107.94(8)
S1 Si1 C2 C1 -102.55(9)
Si1 S1 C3 C4 -116.51(10)
Si1 S1 C3 C8 70.77(12)
C8 C3 C4 C5 -1.1(2)
S1 C3 C4 C5 -173.83(11)
C8 C3 C4 C9 174.66(13)
S1 C3 C4 C9 1.91(18)
C3 C4 C5 C6 0.0(2)
C9 C4 C5 C6 -175.80(13)
C4 C5 C6 C7 0.9(2)
C5 C6 C7 C8 -0.7(2)
C6 C7 C8 C3 -0.3(2)
C6 C7 C8 C21 176.59(14)
C4 C3 C8 C7 1.2(2)
S1 C3 C8 C7 173.73(11)
C4 C3 C8 C21 -175.56(14)
S1 C3 C8 C21 -3.0(2)
C5 C4 C9 C10 -82.86(18)
C3 C4 C9 C10 101.43(17)
C5 C4 C9 C14 96.28(17)
C3 C4 C9 C14 -79.43(18)
C14 C9 C10 C11 2.0(2)
C4 C9 C10 C11 -178.86(14)
C14 C9 C10 C15 -174.97(14)
C4 C9 C10 C15 4.2(2)
C9 C10 C11 C12 -0.5(2)
C15 C10 C11 C12 176.51(15)
C10 C11 C12 C13 -0.8(3)
C11 C12 C13 C14 0.6(3)
C12 C13 C14 C9 0.9(2)
C12 C13 C14 C18 -177.18(16)
C10 C9 C14 C13 -2.2(2)
C4 C9 C14 C13 178.62(14)
C10 C9 C14 C18 175.82(15)
C4 C9 C14 C18 -3.3(2)
C11 C10 C15 C17 -84.46(18)
C9 C10 C15 C17 92.47(17)
C11 C10 C15 C16 38.7(2)
C9 C10 C15 C16 -144.38(15)
C13 C14 C18 C20 -58.6(2)
C9 C14 C18 C20 123.37(16)
C13 C14 C18 C19 65.9(2)
C9 C14 C18 C19 -112.14(17)
C7 C8 C21 C22 -102.27(17)
C3 C8 C21 C22 74.49(19)
C7 C8 C21 C26 74.0(2)
C3 C8 C21 C26 -109.25(17)
C26 C21 C22 C23 1.0(2)
C8 C21 C22 C23 177.23(14)
C26 C21 C22 C27 -174.92(14)
C8 C21 C22 C27 1.3(2)
C21 C22 C23 C24 0.3(2)
C27 C22 C23 C24 176.38(15)
C22 C23 C24 C25 -1.3(3)
C23 C24 C25 C26 0.8(3)
C24 C25 C26 C21 0.5(2)
C24 C25 C26 C30 -177.85(15)
C22 C21 C26 C25 -1.4(2)
C8 C21 C26 C25 -177.59(14)
C22 C21 C26 C30 176.86(14)
C8 C21 C26 C30 0.6(2)
C23 C22 C27 C29 -76.78(19)
C21 C22 C27 C29 99.11(18)
C23 C22 C27 C28 47.0(2)
C21 C22 C27 C28 -137.15(16)
C25 C26 C30 C31 82.13(19)
C21 C26 C30 C31 -96.09(18)
C25 C26 C30 C32 -40.3(2)
C21 C26 C30 C32 141.47(16)
Si1 S2 C33 C38 -116.86(10)
Si1 S2 C33 C34 70.10(12)
C38 C33 C34 C35 1.9(2)
S2 C33 C34 C35 174.77(11)
C38 C33 C34 C39 -174.31(13)
S2 C33 C34 C39 -1.47(19)
C33 C34 C35 C36 -0.5(2)
C39 C34 C35 C36 175.91(13)
C34 C35 C36 C37 -1.2(2)
C35 C36 C37 C38 1.5(2)
C36 C37 C38 C33 -0.1(2)
C36 C37 C38 C51 -177.06(13)
C34 C33 C38 C37 -1.7(2)
S2 C33 C38 C37 -174.77(11)
C34 C33 C38 C51 175.21(13)
S2 C33 C38 C51 2.11(18)
C35 C34 C39 C44 71.89(19)
C33 C34 C39 C44 -111.88(16)
C35 C34 C39 C40 -103.30(16)
C33 C34 C39 C40 72.93(19)
C44 C39 C40 C41 1.1(2)
C34 C39 C40 C41 176.32(13)
C44 C39 C40 C45 -173.71(14)
C34 C39 C40 C45 1.5(2)
C39 C40 C41 C42 0.5(2)
C45 C40 C41 C42 175.49(14)
C40 C41 C42 C43 -1.1(2)
C41 C42 C43 C44 0.0(2)
C42 C43 C44 C39 1.6(2)
C42 C43 C44 C48 -175.63(14)
C40 C39 C44 C43 -2.2(2)
C34 C39 C44 C43 -177.27(13)
C40 C39 C44 C48 174.98(14)
C34 C39 C44 C48 -0.1(2)
C41 C40 C45 C47 41.12(19)
C39 C40 C45 C47 -144.06(15)
C41 C40 C45 C46 -83.53(18)
C39 C40 C45 C46 91.29(17)
C43 C44 C48 C50 -43.95(19)
C39 C44 C48 C50 138.93(15)
C43 C44 C48 C49 78.12(18)
C39 C44 C48 C49 -99.00(17)
C37 C38 C51 C52 101.10(17)
C33 C38 C51 C52 -75.79(18)
C37 C38 C51 C56 -75.63(18)
C33 C38 C51 C56 107.48(17)
C56 C51 C52 C53 -0.3(2)
C38 C51 C52 C53 -177.03(15)
C56 C51 C52 C57 176.04(14)
C38 C51 C52 C57 -0.7(2)
C51 C52 C53 C54 0.6(3)
C57 C52 C53 C54 -175.84(16)
C52 C53 C54 C55 -0.9(3)
C53 C54 C55 C56 0.8(3)
C54 C55 C56 C51 -0.5(2)
C54 C55 C56 C60 177.84(16)
C52 C51 C56 C55 0.2(2)
C38 C51 C56 C55 176.92(14)
C52 C51 C56 C60 -178.04(14)
C38 C51 C56 C60 -1.4(2)
C53 C52 C57 C59 73.62(19)
C51 C52 C57 C59 -102.73(16)
C53 C52 C57 C58 -50.76(19)
C51 C52 C57 C58 132.88(15)
C55 C56 C60 C61 45.3(2)
C51 C56 C60 C61 -136.46(15)
C55 C56 C60 C62 -78.60(18)
C51 C56 C60 C62 99.67(17)
S4 Si2 C63 C64 -105.68(8)
S3 Si2 C63 C64 102.88(8)
S4 Si2 C64 C63 103.03(8)
S3 Si2 C64 C63 -106.27(8)
Si2 S3 C65 C66 -75.60(12)
Si2 S3 C65 C70 111.45(11)
C70 C65 C66 C67 -0.3(2)
S3 C65 C66 C67 -173.11(11)
C70 C65 C66 C71 177.47(13)
S3 C65 C66 C71 4.65(19)
C65 C66 C67 C68 0.2(2)
C71 C66 C67 C68 -177.68(14)
C66 C67 C68 C69 0.5(2)
C67 C68 C69 C70 -1.1(2)
C68 C69 C70 C65 1.0(2)
C68 C69 C70 C83 179.74(13)
C66 C65 C70 C69 -0.3(2)
S3 C65 C70 C69 172.68(10)
C66 C65 C70 C83 -178.98(13)
S3 C65 C70 C83 -6.03(18)
C67 C66 C71 C76 102.32(17)
C65 C66 C71 C76 -75.43(19)
C67 C66 C71 C72 -75.15(19)
C65 C66 C71 C72 107.10(17)
C76 C71 C72 C73 1.1(2)
C66 C71 C72 C73 178.58(14)
C76 C71 C72 C77 -177.11(14)
C66 C71 C72 C77 0.3(2)
C71 C72 C73 C74 -0.4(2)
C77 C72 C73 C74 177.92(15)
C72 C73 C74 C75 -0.6(3)
C73 C74 C75 C76 0.9(3)
C74 C75 C76 C71 -0.1(2)
C74 C75 C76 C80 -177.07(15)
C72 C71 C76 C75 -0.9(2)
C66 C71 C76 C75 -178.36(14)
C72 C71 C76 C80 175.94(14)
C66 C71 C76 C80 -1.5(2)
C73 C72 C77 C78 -83.08(19)
C71 C72 C77 C78 95.14(18)
C73 C72 C77 C79 39.7(2)
C71 C72 C77 C79 -142.08(15)
C75 C76 C80 C81 73.26(19)
C71 C76 C80 C81 -103.59(17)
C75 C76 C80 C82 -50.7(2)
C71 C76 C80 C82 132.41(16)
C69 C70 C83 C84 -103.20(16)
C65 C70 C83 C84 75.51(18)
C69 C70 C83 C88 74.74(18)
C65 C70 C83 C88 -106.55(16)
C88 C83 C84 C85 1.9(2)
C70 C83 C84 C85 179.87(14)
C88 C83 C84 C89 -175.07(14)
C70 C83 C84 C89 2.9(2)
C83 C84 C85 C86 -0.7(2)
C89 C84 C85 C86 176.38(15)
C84 C85 C86 C87 -0.6(3)
C85 C86 C87 C88 0.6(2)
C86 C87 C88 C83 0.6(2)
C86 C87 C88 C92 -177.08(14)
C84 C83 C88 C87 -1.9(2)
C70 C83 C88 C87 -179.82(14)
C84 C83 C88 C92 175.70(13)
C70 C83 C88 C92 -2.2(2)
C85 C84 C89 C90 49.3(2)
C83 C84 C89 C90 -133.71(15)
C85 C84 C89 C91 -75.42(19)
C83 C84 C89 C91 101.56(17)
C87 C88 C92 C93 -43.74(19)
C83 C88 C92 C93 138.67(15)
C87 C88 C92 C94 79.55(18)
C83 C88 C92 C94 -98.04(17)
Si2 S4 C95 C96 114.50(11)
Si2 S4 C95 C100 -72.05(12)
C100 C95 C96 C97 2.3(2)
S4 C95 C96 C97 175.77(11)
C100 C95 C96 C101 -174.34(13)
S4 C95 C96 C101 -0.87(18)
C95 C96 C97 C98 -0.1(2)
C101 C96 C97 C98 176.73(13)
C96 C97 C98 C99 -1.8(2)
C97 C98 C99 C100 1.5(2)
C98 C99 C100 C95 0.7(2)
C98 C99 C100 C113 -176.44(13)
C96 C95 C100 C99 -2.6(2)
S4 C95 C100 C99 -175.89(11)
C96 C95 C100 C113 174.42(13)
S4 C95 C100 C113 1.11(19)
C97 C96 C101 C102 -101.23(17)
C95 C96 C101 C102 75.43(18)
C97 C96 C101 C106 75.04(18)
C95 C96 C101 C106 -108.31(17)
C106 C101 C102 C103 -0.1(2)
C96 C101 C102 C103 176.13(14)
C106 C101 C102 C107 -177.12(14)
C96 C101 C102 C107 -0.9(2)
C101 C102 C103 C104 -0.2(2)
C107 C102 C103 C104 176.88(15)
C102 C103 C104 C105 0.7(3)
C103 C104 C105 C106 -0.9(3)
C104 C105 C106 C101 0.5(2)
C104 C105 C106 C110 -177.91(15)
C102 C101 C106 C105 0.0(2)
C96 C101 C106 C105 -176.25(14)
C102 C101 C106 C110 178.38(14)
C96 C101 C106 C110 2.1(2)
C103 C102 C107 C108 52.09(19)
C101 C102 C107 C108 -130.92(15)
C103 C102 C107 C109 -72.38(18)
C101 C102 C107 C109 104.62(16)
C105 C106 C110 C112 -43.7(2)
C101 C106 C110 C112 137.95(15)
C105 C106 C110 C111 79.96(18)
C101 C106 C110 C111 -98.42(17)
C99 C100 C113 C114 -70.08(19)
C95 C100 C113 C114 112.93(16)
C99 C100 C113 C118 106.09(16)
C95 C100 C113 C118 -70.91(19)
C118 C113 C114 C115 1.7(2)
C100 C113 C114 C115 177.86(13)
C118 C113 C114 C119 -175.14(14)
C100 C113 C114 C119 1.0(2)
C113 C114 C115 C116 -1.1(2)
C119 C114 C115 C116 175.94(14)
C114 C115 C116 C117 -0.3(2)
C115 C116 C117 C118 1.1(2)
C116 C117 C118 C113 -0.4(2)
C116 C117 C118 C122 -175.70(14)
C114 C113 C118 C117 -1.0(2)
C100 C113 C118 C117 -177.17(13)
C114 C113 C118 C122 174.13(14)
C100 C113 C118 C122 -2.0(2)
C115 C114 C119 C120 -75.98(18)
C113 C114 C119 C120 100.89(17)
C115 C114 C119 C121 46.02(19)
C113 C114 C119 C121 -137.11(15)
C117 C118 C122 C124 -42.17(19)
C113 C118 C122 C124 142.70(15)
C117 C118 C122 C123 82.47(18)
C113 C118 C122 C123 -92.66(17)
C136 C131 C132 C133 0.2(3)
C137 C131 C132 C133 -179.93(18)
C131 C132 C133 C134 0.1(3)
C132 C133 C134 C135 -0.1(3)
C133 C134 C135 C136 -0.3(3)
C134 C135 C136 C131 0.7(3)
C132 C131 C136 C135 -0.6(3)
C137 C131 C136 C135 179.53(19)
C146 C141 C142 C143 0.7(3)
C147 C141 C142 C143 -178.3(2)
C141 C142 C143 C144 -1.0(3)
C142 C143 C144 C145 0.2(3)
C143 C144 C145 C146 0.8(3)
C142 C141 C146 C145 0.2(3)
C147 C141 C146 C145 179.3(2)
C144 C145 C146 C141 -1.0(3)
C156 C151 C152 C153 0.0
C157 C151 C152 C153 179.2(3)
C151 C152 C153 C154 0.0
C152 C153 C154 C155 0.0
C153 C154 C155 C156 0.0
C154 C155 C156 C151 0.0
C152 C151 C156 C155 0.0
C157 C151 C156 C155 -179.2(3)
C166 C161 C162 C163 0.0
C167 C161 C162 C163 -179.4(9)
C161 C162 C163 C164 0.0
C162 C163 C164 C165 0.0
C163 C164 C165 C166 0.0
C164 C165 C166 C161 0.0
C162 C161 C166 C165 0.0
C167 C161 C166 C165 179.3(10)
